data_4029518
loop_
_publ_author_name
'Gal\'an, Albano'
'Escudero-Ad\'an, Eduardo C'
'Frontera, Antonio'
'Ballester, Pablo'

_publ_section_title
;
 Synthesis, Structure, and Binding Properties of Lipophilic Cavitands
 Based on a Calix[4]pyrrole-Resorcinarene Hybrid Scaffold.
;
_journal_issue 12
_journal_name_full 'The Journal of organic chemistry'
_journal_page_first 5545
_journal_page_last 5557
_journal_paper_doi 10.1021/jo5007224
_journal_volume 79
_journal_year 2014
_chemical_formula_sum 'C144 H160 Cl6 N16 O10'
_chemical_formula_weight 2487.58
_chemical_name_systematic
; 
 ? 
;
_space_group_IT_number 2
_symmetry_cell_setting triclinic
_symmetry_space_group_name_Hall '-P 1'
_symmetry_space_group_name_H-M 'P -1'
_atom_sites_solution_hydrogens geom
_atom_sites_solution_primary direct
_atom_sites_solution_secondary difmap
_audit_creation_method SHELXL-97
_cell_angle_alpha 87.705(3)
_cell_angle_beta 83.780(2)
_cell_angle_gamma 87.876(2)
_cell_formula_units_Z 2
_cell_length_a 16.6712(12)
_cell_length_b 19.0842(13)
_cell_length_c 20.6478(15)
_cell_measurement_reflns_used 9950
_cell_measurement_temperature 100(2)
_cell_measurement_theta_max 21.79
_cell_measurement_theta_min 2.42
_cell_volume 6521.8(8)
_computing_cell_refinement 'Bruker APEX2 v2011.4-0'
_computing_data_collection 'Bruker APEX2 v2011.4-0'
_computing_data_reduction 'Bruker SAINT V7.60A'
_computing_molecular_graphics 'Bruker SHELXTL'
_computing_publication_material 'Bruker SHELXTL'
_computing_structure_refinement 'SHELXS-97 (Sheldrick, 2008)'
_computing_structure_solution Sir2011
_diffrn_ambient_temperature 100(2)
_diffrn_detector_area_resol_mean 512
_diffrn_detector_type '4K CCD area detector APEX II'
_diffrn_measured_fraction_theta_full 0.991
_diffrn_measured_fraction_theta_max 0.991
_diffrn_measurement_device_type 'APEX DUO Kappa 4-axis goniometer'
_diffrn_measurement_method
;
 Fullsphere data collection, phi and omega scans
;
_diffrn_measurement_specimen_support 'magnetic support whith MicroMount'
_diffrn_radiation_monochromator 'Quazar MX Multilayer Optics'
_diffrn_radiation_type MoK\a
_diffrn_radiation_wavelength 0.71073
_diffrn_reflns_av_R_equivalents 0.0409
_diffrn_reflns_av_sigmaI/netI 0.0336
_diffrn_reflns_limit_h_max 17
_diffrn_reflns_limit_h_min -17
_diffrn_reflns_limit_k_max 20
_diffrn_reflns_limit_k_min -20
_diffrn_reflns_limit_l_max 21
_diffrn_reflns_limit_l_min -21
_diffrn_reflns_number 79211
_diffrn_reflns_theta_full 22.03
_diffrn_reflns_theta_max 22.03
_diffrn_reflns_theta_min 0.99
_diffrn_source 'Micorfocus source E025 IuS'
_diffrn_source_current 0.6
_diffrn_source_power 50
_diffrn_source_size '0.2 mm x 0.2 mm fine focus'
_diffrn_source_type 'Bruker APEX DUO'
_exptl_absorpt_coefficient_mu 0.198
_exptl_absorpt_correction_T_max 0.9902
_exptl_absorpt_correction_T_min 0.9614
_exptl_absorpt_correction_type empirical
_exptl_absorpt_process_details
; 
 SADABS Version 2008/1 Bruker-Nonius
 Blessing, Acta Cryst. (1995) A51 33-38
;
_exptl_crystal_colour yellow
_exptl_crystal_density_diffrn 1.267
_exptl_crystal_density_method 'not measured'
_exptl_crystal_description plate
_exptl_crystal_F_000 2636
_exptl_crystal_size_max 0.20
_exptl_crystal_size_mid 0.10
_exptl_crystal_size_min 0.05
_refine_diff_density_max 0.790
_refine_diff_density_min -0.794
_refine_diff_density_rms 0.097
_refine_ls_extinction_method none
_refine_ls_goodness_of_fit_ref 2.700
_refine_ls_hydrogen_treatment noref
_refine_ls_matrix_type full
_refine_ls_number_parameters 1743
_refine_ls_number_reflns 15921
_refine_ls_number_restraints 691
_refine_ls_restrained_S_all 2.982
_refine_ls_R_factor_all 0.1602
_refine_ls_R_factor_gt 0.1249
_refine_ls_shift/su_max 0.007
_refine_ls_shift/su_mean 0.000
_refine_ls_structure_factor_coef Fsqd
_refine_ls_weighting_details 'calc w=1/[\s^2^(Fo^2^)+(0.1000P)^2^+0.0000P] where P=(Fo^2^+2Fc^2^)/3'
_refine_ls_weighting_scheme calc
_refine_ls_wR_factor_gt 0.3520
_refine_ls_wR_factor_ref 0.3729
_reflns_number_gt 11229
_reflns_number_total 15921
_reflns_threshold_expression >2sigma(I)
_cod_data_source_file jo5007224_si_008.cif
_cod_data_source_block mo_ag66b8_0m
_cod_depositor_comments
;
The following automatic conversions were performed:
'_diffrn_measurement_specimen_suppport' tag replaced with
'_diffrn_measurement_specimen_support'.

Automatic conversion script
Id: cif_correct_tags 1440 2010-10-19 06:21:57Z saulius 

The following automatic conversions were performed:

'_symmetry_cell_setting' value 'Triclinic' changed to 'triclinic'
according to
/usr/data/users/saulius/crontab/automatic-downloads/rss-feeds/ACS/lib/dictionaries/cif_core.dic
dictionary named 'cif_core.dic' version 2.4.2 from 2011-04-26.

Automatic conversion script
Id: cif_fix_values 2281 2013-09-26 08:29:07Z andrius 

 Adding full bibliography for 4029513--4029520.cif.
;
_cod_original_sg_symbol_H-M P-1
_cod_database_code 4029518

loop_
_symmetry_equiv_pos_as_xyz
'x, y, z'
'-x, -y, -z'

loop_
_atom_site_label
_atom_site_type_symbol
_atom_site_fract_x
_atom_site_fract_y
_atom_site_fract_z
_atom_site_U_iso_or_equiv
_atom_site_adp_type
_atom_site_occupancy
_atom_site_symmetry_multiplicity
_atom_site_calc_flag
_atom_site_refinement_flags
_atom_site_disorder_assembly
_atom_site_disorder_group
N1 N 0.3043(3) 0.3343(3) 0.1435(3) 0.0506(15) Uani 1 1 d . . .
H1N H 0.2672 0.3091 0.1661 0.061 Uiso 1 1 calc R . .
N2 N 0.3037(3) 0.3153(3) 0.3045(3) 0.0546(16) Uani 1 1 d . . .
H2N H 0.2646 0.2962 0.2867 0.066 Uiso 1 1 calc R . .
N3 N 0.3090(3) 0.1482(3) 0.2924(3) 0.0517(16) Uani 1 1 d . . .
H3N H 0.2735 0.1768 0.2755 0.062 Uiso 1 1 calc R . .
N4 N 0.3024(3) 0.1673(3) 0.1319(3) 0.0520(16) Uani 1 1 d . . .
H4N H 0.2667 0.1896 0.1589 0.062 Uiso 1 1 calc R . .
N5 N 0.1076(3) 0.4991(3) -0.0374(3) 0.0549(17) Uani 1 1 d . . .
N6 N 0.1064(4) 0.5515(4) 0.0877(3) 0.0602(17) Uani 1 1 d . . .
N7 N 0.0851(4) 0.5289(4) 0.4360(4) 0.0648(18) Uani 1 1 d . . .
N8 N 0.1068(4) 0.4037(4) 0.5089(4) 0.0641(18) Uani 1 1 d . . .
N9 N 0.1052(3) -0.0015(4) 0.5118(3) 0.0574(17) Uani 1 1 d . . .
N10 N 0.1068(4) -0.0537(4) 0.3871(3) 0.0619(17) Uani 1 1 d . . .
N11 N 0.0891(4) -0.0293(4) 0.0421(4) 0.0597(17) Uani 1 1 d . . .
N12 N 0.1012(4) 0.0943(3) -0.0375(4) 0.0606(17) Uani 1 1 d . . .
O1 O 0.0524(3) 0.3980(3) 0.0074(2) 0.0543(13) Uani 1 1 d . . .
O2 O 0.0532(3) 0.4466(3) 0.1298(3) 0.0589(14) Uani 1 1 d . . .
O3 O 0.0360(3) 0.4670(3) 0.3581(3) 0.0783(17) Uani 1 1 d . . .
O4 O 0.0505(3) 0.3463(3) 0.4290(3) 0.0760(17) Uani 1 1 d . . .
O5 O 0.0557(3) 0.1034(3) 0.4763(2) 0.0566(13) Uani 1 1 d . . .
O6 O 0.0565(3) 0.0540(3) 0.3539(3) 0.0623(14) Uani 1 1 d . . .
O7 O 0.0361(3) 0.0355(3) 0.1285(3) 0.0675(15) Uani 1 1 d . . .
O8 O 0.0436(3) 0.1546(3) 0.0527(3) 0.0664(15) Uani 1 1 d . . .
C1 C 0.3085(4) 0.2630(4) 0.0422(4) 0.054(2) Uani 1 1 d . . .
C2 C 0.3371(4) 0.3213(4) 0.0810(4) 0.054(2) Uani 1 1 d . . .
C3 C 0.3921(5) 0.3726(5) 0.0620(5) 0.074(2) Uani 1 1 d . . .
H3 H 0.4235 0.3771 0.0209 0.089 Uiso 1 1 calc R . .
C4 C 0.3930(5) 0.4167(5) 0.1146(5) 0.078(3) Uani 1 1 d . . .
H4 H 0.4255 0.4565 0.1157 0.093 Uiso 1 1 calc R . .
C5 C 0.3375(4) 0.3918(4) 0.1655(4) 0.058(2) Uani 1 1 d . . .
C6 C 0.3078(4) 0.4238(4) 0.2302(4) 0.058(2) Uani 1 1 d . . .
C7 C 0.3369(4) 0.3779(4) 0.2849(4) 0.063(2) Uani 1 1 d . . .
C8 C 0.3953(5) 0.3892(5) 0.3249(5) 0.089(3) Uani 1 1 d . . .
H8 H 0.4288 0.4286 0.3225 0.107 Uiso 1 1 calc R . .
C9 C 0.3967(5) 0.3333(5) 0.3693(5) 0.092(3) Uani 1 1 d . . .
H9 H 0.4308 0.3280 0.4033 0.111 Uiso 1 1 calc R . .
C10 C 0.3406(4) 0.2864(4) 0.3560(4) 0.061(2) Uani 1 1 d . . .
C11 C 0.3130(4) 0.2190(4) 0.3924(4) 0.053(2) Uani 1 1 d . . .
C12 C 0.3403(4) 0.1584(4) 0.3494(4) 0.053(2) Uani 1 1 d . . .
C13 C 0.3954(4) 0.1038(4) 0.3576(4) 0.064(2) Uani 1 1 d . . .
H13 H 0.4277 0.0975 0.3927 0.077 Uiso 1 1 calc R . .
C14 C 0.3953(4) 0.0589(4) 0.3046(4) 0.056(2) Uani 1 1 d . . .
H14 H 0.4273 0.0170 0.2980 0.067 Uiso 1 1 calc R . .
C15 C 0.3406(4) 0.0867(4) 0.2645(4) 0.053(2) Uani 1 1 d . . .
C16 C 0.3081(4) 0.0576(4) 0.2052(4) 0.0519(19) Uani 1 1 d . . .
C17 C 0.3351(4) 0.1015(4) 0.1431(4) 0.0519(19) Uani 1 1 d . . .
C18 C 0.3883(5) 0.0852(4) 0.0909(4) 0.063(2) Uani 1 1 d . . .
H18 H 0.4198 0.0429 0.0861 0.076 Uiso 1 1 calc R . .
C19 C 0.3888(5) 0.1410(4) 0.0457(4) 0.067(2) Uani 1 1 d . . .
H19 H 0.4204 0.1438 0.0046 0.080 Uiso 1 1 calc R . .
C20 C 0.3341(4) 0.1927(4) 0.0721(4) 0.057(2) Uani 1 1 d . . .
C21 C 0.2158(4) 0.2695(4) 0.0420(3) 0.0471(18) Uani 1 1 d . . .
C22 C 0.1714(4) 0.2098(4) 0.0464(4) 0.055(2) Uani 1 1 d . . .
H22 H 0.1972 0.1654 0.0534 0.066 Uiso 1 1 calc R . .
C23 C 0.0889(4) 0.2143(4) 0.0404(4) 0.057(2) Uani 1 1 d . . .
C24 C 0.0503(4) 0.2774(4) 0.0290(4) 0.0515(19) Uani 1 1 d . . .
H24 H -0.0060 0.2801 0.0253 0.062 Uiso 1 1 calc R . .
C25 C 0.0954(4) 0.3368(4) 0.0231(3) 0.0490(18) Uani 1 1 d . . .
C26 C 0.1773(4) 0.3345(4) 0.0296(3) 0.0443(17) Uani 1 1 d . . .
H26 H 0.2070 0.3763 0.0256 0.053 Uiso 1 1 calc R . .
C27 C 0.2140(4) 0.4335(4) 0.2370(4) 0.0530(19) Uani 1 1 d . . .
C28 C 0.1745(4) 0.4373(4) 0.1817(4) 0.0507(19) Uani 1 1 d . . .
H28 H 0.2042 0.4318 0.1401 0.061 Uiso 1 1 calc R . .
C29 C 0.0929(4) 0.4487(4) 0.1863(4) 0.054(2) Uani 1 1 d . . .
C30 C 0.0463(4) 0.4559(4) 0.2457(4) 0.059(2) Uani 1 1 d . . .
H30 H -0.0108 0.4613 0.2486 0.070 Uiso 1 1 calc R . .
C31 C 0.0869(5) 0.4546(4) 0.3001(4) 0.059(2) Uani 1 1 d . . .
C32 C 0.1702(4) 0.4424(4) 0.2979(4) 0.0534(19) Uani 1 1 d . . .
H32 H 0.1963 0.4403 0.3367 0.064 Uiso 1 1 calc R . .
C33 C 0.2210(4) 0.2199(4) 0.4115(4) 0.0522(19) Uani 1 1 d . . .
C34 C 0.1781(4) 0.2825(4) 0.4142(4) 0.057(2) Uani 1 1 d . . .
H34 H 0.2044 0.3252 0.4024 0.069 Uiso 1 1 calc R . .
C35 C 0.0953(5) 0.2831(4) 0.4343(4) 0.061(2) Uani 1 1 d . . .
C36 C 0.0561(4) 0.2238(4) 0.4539(4) 0.059(2) Uani 1 1 d . . .
H36 H 0.0001 0.2255 0.4685 0.071 Uiso 1 1 calc R . .
C37 C 0.0993(4) 0.1610(4) 0.4522(4) 0.054(2) Uani 1 1 d . . .
C38 C 0.1814(4) 0.1584(4) 0.4307(3) 0.0510(19) Uani 1 1 d . . .
H38 H 0.2104 0.1146 0.4292 0.061 Uiso 1 1 calc R . .
C39 C 0.2158(4) 0.0545(4) 0.2163(4) 0.0509(19) Uani 1 1 d . . .
C40 C 0.1768(4) 0.0529(4) 0.2790(4) 0.0523(19) Uani 1 1 d . . .
H40 H 0.2069 0.0553 0.3153 0.063 Uiso 1 1 calc R . .
C41 C 0.0942(4) 0.0477(4) 0.2887(4) 0.054(2) Uani 1 1 d . . .
C42 C 0.0480(4) 0.0435(4) 0.2396(4) 0.0535(19) Uani 1 1 d . . .
H42 H -0.0090 0.0411 0.2478 0.064 Uiso 1 1 calc R . .
C43 C 0.0874(4) 0.0430(4) 0.1754(4) 0.0501(19) Uani 1 1 d . . .
C44 C 0.1696(4) 0.0485(4) 0.1646(4) 0.0497(18) Uani 1 1 d . . .
H44 H 0.1954 0.0483 0.1213 0.060 Uiso 1 1 calc R . .
C45 C 0.0841(4) 0.4625(4) 0.0151(4) 0.054(2) Uani 1 1 d . . .
C46 C 0.1322(4) 0.5650(4) -0.0293(4) 0.053(2) Uani 1 1 d . . .
C47 C 0.1585(4) 0.6069(4) -0.0844(4) 0.061(2) Uani 1 1 d . . .
H47 H 0.1583 0.5899 -0.1270 0.074 Uiso 1 1 calc R . .
C48 C 0.1845(5) 0.6731(5) -0.0755(5) 0.074(3) Uani 1 1 d . . .
H48 H 0.2026 0.7018 -0.1125 0.089 Uiso 1 1 calc R . .
C49 C 0.1848(5) 0.6984(4) -0.0138(5) 0.070(2) Uani 1 1 d . . .
H49 H 0.2028 0.7444 -0.0091 0.084 Uiso 1 1 calc R . .
C50 C 0.1599(5) 0.6592(4) 0.0400(5) 0.069(2) Uani 1 1 d . . .
H50 H 0.1601 0.6776 0.0821 0.083 Uiso 1 1 calc R . .
C51 C 0.1336(4) 0.5913(4) 0.0334(5) 0.057(2) Uani 1 1 d . . .
C52 C 0.0827(4) 0.4899(4) 0.0781(4) 0.0515(19) Uani 1 1 d . . .
C53 C 0.0687(5) 0.4687(5) 0.4161(4) 0.062(2) Uani 1 1 d . . .
C54 C 0.1130(4) 0.5293(4) 0.4957(4) 0.061(2) Uani 1 1 d . . .
C55 C 0.1283(5) 0.5937(5) 0.5231(6) 0.082(3) Uani 1 1 d . . .
H55 H 0.1200 0.6368 0.4999 0.098 Uiso 1 1 calc R . .
C56 C 0.1550(6) 0.5930(6) 0.5827(6) 0.090(3) Uani 1 1 d . . .
H56 H 0.1642 0.6365 0.6010 0.109 Uiso 1 1 calc R . .
C57 C 0.1692(6) 0.5332(6) 0.6173(5) 0.084(3) Uani 1 1 d . . .
H57 H 0.1892 0.5351 0.6585 0.100 Uiso 1 1 calc R . .
C58 C 0.1545(5) 0.4691(5) 0.5926(5) 0.075(2) Uani 1 1 d . . .
H58 H 0.1638 0.4270 0.6171 0.090 Uiso 1 1 calc R . .
C59 C 0.1263(5) 0.4662(4) 0.5319(4) 0.060(2) Uani 1 1 d . . .
C60 C 0.0781(5) 0.4048(4) 0.4536(5) 0.064(2) Uani 1 1 d . . .
C61 C 0.0848(4) 0.0369(4) 0.4626(4) 0.053(2) Uani 1 1 d . . .
C62 C 0.1292(4) -0.0704(4) 0.5009(4) 0.059(2) Uani 1 1 d . . .
C63 C 0.1512(5) -0.1146(5) 0.5516(5) 0.071(2) Uani 1 1 d . . .
H63 H 0.1497 -0.0974 0.5943 0.085 Uiso 1 1 calc R . .
C64 C 0.1751(5) -0.1830(5) 0.5402(6) 0.080(3) Uani 1 1 d . . .
H64 H 0.1892 -0.2134 0.5750 0.096 Uiso 1 1 calc R . .
C65 C 0.1785(5) -0.2075(5) 0.4776(6) 0.082(3) Uani 1 1 d . . .
H65 H 0.1973 -0.2543 0.4696 0.098 Uiso 1 1 calc R . .
C66 C 0.1552(5) -0.1655(5) 0.4267(5) 0.074(2) Uani 1 1 d . . .
H66 H 0.1561 -0.1839 0.3846 0.089 Uiso 1 1 calc R . .
C67 C 0.1300(4) -0.0954(4) 0.4370(4) 0.062(2) Uani 1 1 d . . .
C68 C 0.0841(4) 0.0095(5) 0.4010(4) 0.056(2) Uani 1 1 d . . .
C69 C 0.0691(4) 0.0312(5) 0.0639(4) 0.055(2) Uani 1 1 d . . .
C70 C 0.1170(4) -0.0311(4) -0.0238(4) 0.058(2) Uani 1 1 d . . .
C71 C 0.1373(5) -0.0971(4) -0.0511(5) 0.067(2) Uani 1 1 d . . .
H71 H 0.1320 -0.1393 -0.0252 0.080 Uiso 1 1 calc R . .
C72 C 0.1645(5) -0.0985(6) -0.1154(6) 0.087(3) Uani 1 1 d . . .
H72 H 0.1791 -0.1426 -0.1339 0.105 Uiso 1 1 calc R . .
C73 C 0.1720(5) -0.0391(6) -0.1548(5) 0.077(3) Uani 1 1 d . . .
H73 H 0.1903 -0.0428 -0.1997 0.092 Uiso 1 1 calc R . .
C74 C 0.1534(5) 0.0251(5) -0.1300(4) 0.068(2) Uani 1 1 d . . .
H74 H 0.1595 0.0663 -0.1572 0.082 Uiso 1 1 calc R . .
C75 C 0.1246(4) 0.0301(4) -0.0629(4) 0.057(2) Uani 1 1 d . . .
C76 C 0.0736(4) 0.0939(4) 0.0235(5) 0.060(2) Uani 1 1 d . . .
C77 C 0.3459(4) 0.2714(4) -0.0290(4) 0.060(2) Uani 1 1 d . . .
H77A H 0.4044 0.2596 -0.0307 0.073 Uiso 1 1 calc R . .
H77B H 0.3400 0.3213 -0.0431 0.073 Uiso 1 1 calc R . .
C78 C 0.3097(5) 0.2263(4) -0.0783(4) 0.063(2) Uani 1 1 d . . .
H78A H 0.3007 0.1788 -0.0584 0.075 Uiso 1 1 calc R . .
H78B H 0.2564 0.2472 -0.0868 0.075 Uiso 1 1 calc R . .
C79 C 0.3620(5) 0.2194(5) -0.1432(5) 0.085(3) Uani 1 1 d . . .
H79A H 0.4121 0.1923 -0.1357 0.102 Uiso 1 1 calc R . .
H79B H 0.3774 0.2668 -0.1604 0.102 Uiso 1 1 calc R . .
C80 C 0.3192(6) 0.1829(6) -0.1946(5) 0.092(3) Uani 1 1 d . . .
H80A H 0.2895 0.1429 -0.1731 0.110 Uiso 1 1 calc R . .
H80B H 0.2791 0.2165 -0.2115 0.110 Uiso 1 1 calc R . .
C81 C 0.3751(6) 0.1564(6) -0.2514(5) 0.106(4) Uani 1 1 d . . .
H81A H 0.4166 0.1241 -0.2347 0.127 Uiso 1 1 calc R . .
H81B H 0.4031 0.1965 -0.2745 0.127 Uiso 1 1 calc R . .
C82 C 0.3309(6) 0.1181(6) -0.2996(5) 0.106(4) Uani 1 1 d . . .
H82A H 0.2967 0.0826 -0.2750 0.127 Uiso 1 1 calc R . .
H82B H 0.2945 0.1523 -0.3202 0.127 Uiso 1 1 calc R . .
C83 C 0.3848(7) 0.0815(6) -0.3532(5) 0.111(4) Uani 1 1 d . . .
H83A H 0.4194 0.1168 -0.3778 0.133 Uiso 1 1 calc R . .
H83B H 0.4207 0.0467 -0.3328 0.133 Uiso 1 1 calc R . .
C84 C 0.3402(7) 0.0458(7) -0.3992(5) 0.111(4) Uani 1 1 d . . .
H84A H 0.3067 0.0814 -0.4211 0.134 Uiso 1 1 calc R . .
H84B H 0.3031 0.0129 -0.3739 0.134 Uiso 1 1 calc R . .
C85 C 0.3917(7) 0.0047(6) -0.4516(6) 0.106(4) Uani 1 1 d . . .
H85A H 0.4301 0.0368 -0.4764 0.128 Uiso 1 1 calc R . .
H85B H 0.4235 -0.0325 -0.4303 0.128 Uiso 1 1 calc R . .
C86 C 0.3429(7) -0.0278(7) -0.4979(6) 0.117(4) Uani 1 1 d . . .
H86A H 0.3142 0.0105 -0.5207 0.140 Uiso 1 1 calc R . .
H86B H 0.3013 -0.0559 -0.4719 0.140 Uiso 1 1 calc R . .
C87 C 0.3871(8) -0.0756(6) -0.5504(6) 0.114(4) Uani 1 1 d . . .
H87A H 0.3492 -0.0865 -0.5822 0.136 Uiso 1 1 calc R . .
H87B H 0.4325 -0.0502 -0.5743 0.136 Uiso 1 1 calc R . .
C88 C 0.4193(9) -0.1441(8) -0.5205(7) 0.146(5) Uani 1 1 d . . .
H88A H 0.4583 -0.1337 -0.4903 0.218 Uiso 1 1 calc R . .
H88B H 0.4460 -0.1731 -0.5552 0.218 Uiso 1 1 calc R . .
H88C H 0.3745 -0.1695 -0.4970 0.218 Uiso 1 1 calc R . .
C89 C 0.3432(5) 0.4979(4) 0.2329(4) 0.069(2) Uani 1 1 d U . .
H89A H 0.3317 0.5139 0.2780 0.082 Uiso 1 1 calc R . .
H89B H 0.4026 0.4932 0.2233 0.082 Uiso 1 1 calc R . .
C90 C 0.3130(5) 0.5543(4) 0.1875(4) 0.074(2) Uani 1 1 d U . .
H90A H 0.2627 0.5764 0.2087 0.089 Uiso 1 1 calc R . .
H90B H 0.3000 0.5327 0.1473 0.089 Uiso 1 1 calc R . .
C91 C 0.3756(6) 0.6116(5) 0.1692(5) 0.085(3) Uani 1 1 d U . .
H91A H 0.3952 0.6277 0.2095 0.102 Uiso 1 1 calc R . .
H91B H 0.4224 0.5910 0.1419 0.102 Uiso 1 1 calc R . .
C92 C 0.3422(8) 0.6724(6) 0.1336(7) 0.125(4) Uani 1 1 d U B .
H92A H 0.3038 0.6992 0.1640 0.151 Uiso 1 1 calc R . .
H92B H 0.3118 0.6555 0.0990 0.151 Uiso 1 1 calc R . .
C93 C 0.4076(9) 0.7211(7) 0.1027(7) 0.143(3) Uani 1 1 d U . .
H93A H 0.4355 0.7036 0.0614 0.172 Uiso 0.50 1 calc PR A 1
H93B H 0.4474 0.7315 0.1329 0.172 Uiso 0.50 1 calc PR A 1
H93C H 0.4563 0.6907 0.0925 0.172 Uiso 0.50 1 calc PR A 2
H93D H 0.4198 0.7514 0.1379 0.172 Uiso 0.50 1 calc PR A 2
C94 C 0.3402(18) 0.7920(15) 0.0903(15) 0.142(4) Uani 0.50 1 d PU B 1
H94A H 0.2969 0.7780 0.0647 0.171 Uiso 0.50 1 calc PR B 1
H94B H 0.3154 0.8099 0.1324 0.171 Uiso 0.50 1 calc PR B 1
C94' C 0.4022(19) 0.7706(15) 0.0420(15) 0.142(3) Uani 0.50 1 d PU B 2
H94C H 0.4547 0.7692 0.0144 0.170 Uiso 0.50 1 calc PR B 2
H94D H 0.3606 0.7541 0.0160 0.170 Uiso 0.50 1 calc PR B 2
C95 C 0.3834(9) 0.8375(8) 0.0593(8) 0.144(3) Uani 1 1 d U . .
H95A H 0.4237 0.8134 0.0283 0.173 Uiso 0.50 1 calc PR B 1
H95B H 0.4133 0.8614 0.0905 0.173 Uiso 0.50 1 calc PR B 1
H95C H 0.4354 0.8585 0.0652 0.173 Uiso 0.50 1 calc PR B 2
H95D H 0.3532 0.8337 0.1032 0.173 Uiso 0.50 1 calc PR B 2
C96 C 0.3385(9) 0.8915(8) 0.0225(7) 0.143(3) Uani 1 1 d U B .
H96A H 0.2977 0.8688 -0.0004 0.171 Uiso 1 1 calc R . .
H96B H 0.3099 0.9251 0.0530 0.171 Uiso 1 1 calc R . .
C97 C 0.3944(7) 0.9284(6) -0.0244(6) 0.109(3) Uani 1 1 d U . .
H97A H 0.4195 0.8954 -0.0571 0.131 Uiso 1 1 calc R B .
H97B H 0.4379 0.9474 -0.0018 0.131 Uiso 1 1 calc R . .
C98 C 0.3524(7) 0.9853(6) -0.0568(6) 0.106(3) Uani 1 1 d U B .
H98A H 0.3343 1.0211 -0.0245 0.127 Uiso 1 1 calc R . .
H98B H 0.3035 0.9668 -0.0724 0.127 Uiso 1 1 calc R . .
C99 C 0.4027(8) 1.0215(7) -0.1152(6) 0.125(4) Uani 1 1 d U . .
H99A H 0.3740 1.0653 -0.1283 0.150 Uiso 1 1 calc R B .
H99B H 0.4553 1.0342 -0.1018 0.150 Uiso 1 1 calc R . .
C100 C 0.4171(8) 0.9734(6) -0.1739(6) 0.122(4) Uani 1 1 d U B .
H10A H 0.4500 0.9321 -0.1623 0.183 Uiso 1 1 calc R . .
H10B H 0.4455 0.9992 -0.2110 0.183 Uiso 1 1 calc R . .
H10C H 0.3652 0.9585 -0.1857 0.183 Uiso 1 1 calc R . .
C101 C 0.3531(4) 0.2111(4) 0.4568(3) 0.0665(19) Uani 1 1 d DU . .
H10D H 0.3450 0.1629 0.4754 0.080 Uiso 1 1 calc R . .
H10E H 0.4119 0.2171 0.4468 0.080 Uiso 1 1 calc R . .
C102 C 0.3203(4) 0.2633(4) 0.5080(4) 0.0810(19) Uani 1 1 d DU . .
H10F H 0.2699 0.2454 0.5316 0.097 Uiso 1 1 calc R . .
H10G H 0.3068 0.3084 0.4858 0.097 Uiso 1 1 calc R . .
C103 C 0.3799(5) 0.2762(5) 0.5572(4) 0.101(2) Uani 1 1 d DU . .
H10H H 0.4278 0.2996 0.5349 0.121 Uiso 1 1 calc R . .
H10I H 0.3981 0.2309 0.5766 0.121 Uiso 1 1 calc R . .
C104 C 0.3392(5) 0.3226(6) 0.6111(5) 0.119(2) Uani 1 1 d DU C .
H10J H 0.2962 0.2963 0.6373 0.143 Uiso 1 1 calc R . .
H10K H 0.3138 0.3646 0.5910 0.143 Uiso 1 1 calc R . .
C105 C 0.4002(6) 0.3458(6) 0.6560(5) 0.133(2) Uani 1 1 d DU . .
C106 C 0.3499(9) 0.3718(14) 0.7186(7) 0.135(3) Uani 0.50 1 d PDU C 1
H06L H 0.3083 0.4068 0.7065 0.162 Uiso 0.50 1 calc PR C 1
H06M H 0.3220 0.3317 0.7419 0.162 Uiso 0.50 1 calc PR C 1
C107 C 0.4035(14) 0.4049(12) 0.7641(9) 0.136(3) Uani 0.50 1 d PDU C 1
H10N H 0.4582 0.3948 0.7421 0.164 Uiso 0.50 1 calc PR C 1
H10O H 0.3984 0.3720 0.8025 0.164 Uiso 0.50 1 calc PR C 1
C108 C 0.4146(14) 0.4753(10) 0.7956(10) 0.138(3) Uani 0.50 1 d PDU C 1
H10P H 0.4709 0.4855 0.8023 0.165 Uiso 0.50 1 calc PR C 1
H10Q H 0.3857 0.5164 0.7772 0.165 Uiso 0.50 1 calc PR C 1
C109 C 0.3671(15) 0.4353(9) 0.8525(10) 0.137(3) Uani 0.50 1 d PDU C 1
H10R H 0.3220 0.4112 0.8364 0.165 Uiso 0.50 1 calc PR C 1
H10S H 0.4029 0.3994 0.8717 0.165 Uiso 0.50 1 calc PR C 1
C110 C 0.3340(10) 0.4874(12) 0.9044(10) 0.137(3) Uani 0.50 1 d PDU C 1
H11A H 0.2891 0.5161 0.8883 0.165 Uiso 0.50 1 calc PR C 1
H11B H 0.3126 0.4612 0.9445 0.165 Uiso 0.50 1 calc PR C 1
C111 C 0.4005(11) 0.5354(12) 0.9201(12) 0.139(3) Uani 0.50 1 d PDU C 1
H11C H 0.4158 0.5673 0.8821 0.167 Uiso 0.50 1 calc PR C 1
H111 H 0.4489 0.5069 0.9296 0.167 Uiso 0.50 1 calc PR C 1
C112 C 0.3695(15) 0.5787(14) 0.9795(13) 0.140(5) Uani 0.50 1 d PDU C 1
H1IA H 0.3883 0.6265 0.9704 0.211 Uiso 0.50 1 d PR C 1
H1IB H 0.3874 0.5606 1.0208 0.211 Uiso 0.50 1 d PR C 1
H1IC H 0.3104 0.5792 0.9826 0.211 Uiso 0.50 1 d PR C 1
C06' C 0.3640(10) 0.4097(11) 0.6926(13) 0.135(3) Uani 0.50 1 d PDU C 2
H06A H 0.3195 0.3952 0.7256 0.162 Uiso 0.50 1 calc PR C 2
H06B H 0.3418 0.4443 0.6618 0.162 Uiso 0.50 1 calc PR C 2
C07' C 0.4309(10) 0.4429(10) 0.7264(9) 0.137(3) Uani 0.50 1 d PDU C 2
H07A H 0.4695 0.4673 0.6941 0.164 Uiso 0.50 1 calc PR C 2
H07B H 0.4608 0.4068 0.7509 0.164 Uiso 0.50 1 calc PR C 2
C08' C 0.3843(14) 0.4956(8) 0.7732(7) 0.140(3) Uani 0.50 1 d PDU C 2
H08A H 0.4212 0.5305 0.7865 0.167 Uiso 0.50 1 calc PR C 2
H08B H 0.3407 0.5206 0.7518 0.167 Uiso 0.50 1 calc PR C 2
C09' C 0.3488(12) 0.4510(12) 0.8331(8) 0.139(3) Uani 0.50 1 d PDU C 2
H09A H 0.2908 0.4630 0.8441 0.167 Uiso 0.50 1 calc PR C 2
H09B H 0.3552 0.4003 0.8246 0.167 Uiso 0.50 1 calc PR C 2
C10' C 0.3982(10) 0.4702(12) 0.8884(8) 0.138(3) Uani 0.50 1 d PDU C 2
H1OL H 0.4230 0.4272 0.9072 0.166 Uiso 0.50 1 calc PR C 2
H1OM H 0.4419 0.5017 0.8711 0.166 Uiso 0.50 1 calc PR C 2
C11' C 0.3416(10) 0.5069(14) 0.9412(10) 0.139(3) Uani 0.50 1 d PDU C 2
H1ID H 0.3142 0.4715 0.9713 0.167 Uiso 0.50 1 calc PR C 2
H1IE H 0.2999 0.5358 0.9208 0.167 Uiso 0.50 1 calc PR C 2
C12' C 0.3919(15) 0.5538(14) 0.9790(14) 0.138(4) Uani 0.50 1 d PDU C 2
H12A H 0.4332 0.5251 0.9990 0.207 Uiso 0.50 1 d PR C 2
H12B H 0.3559 0.5767 1.0131 0.207 Uiso 0.50 1 d PR C 2
H12C H 0.4179 0.5896 0.9494 0.207 Uiso 0.50 1 d PR C 2
C113 C 0.3446(5) -0.0183(4) 0.1976(4) 0.0656(18) Uani 1 1 d U . .
H11D H 0.3343 -0.0345 0.1544 0.079 Uiso 1 1 calc R . .
H11E H 0.4038 -0.0166 0.1978 0.079 Uiso 1 1 calc R . .
C114 C 0.3136(5) -0.0719(4) 0.2483(4) 0.0753(18) Uani 1 1 d U . .
H11F H 0.2623 -0.0898 0.2365 0.090 Uiso 1 1 calc R . .
H11G H 0.3021 -0.0493 0.2908 0.090 Uiso 1 1 calc R . .
C115 C 0.3741(6) -0.1334(5) 0.2551(5) 0.091(2) Uani 1 1 d U . .
H11H H 0.3923 -0.1513 0.2114 0.109 Uiso 1 1 calc R . .
H11I H 0.4219 -0.1170 0.2739 0.109 Uiso 1 1 calc R . .
C116 C 0.3373(7) -0.1911(5) 0.2976(6) 0.115(2) Uani 1 1 d DU . .
H11J H 0.2927 -0.2093 0.2758 0.138 Uiso 1 1 calc R . .
H11K H 0.3128 -0.1704 0.3386 0.138 Uiso 1 1 calc R . .
C117 C 0.3913(6) -0.2541(5) 0.3160(7) 0.140(3) Uani 1 1 d DU . .
H11L H 0.4306 -0.2394 0.3450 0.168 Uiso 1 1 calc R . .
H11M H 0.4217 -0.2731 0.2763 0.168 Uiso 1 1 calc R . .
C118 C 0.3369(7) -0.3110(6) 0.3512(8) 0.169(3) Uani 1 1 d DU . .
H11N H 0.3051 -0.2910 0.3898 0.202 Uiso 1 1 calc R . .
H11O H 0.2987 -0.3263 0.3214 0.202 Uiso 1 1 calc R . .
C119 C 0.3880(8) -0.3738(6) 0.3725(7) 0.192(3) Uani 1 1 d DU . .
H11P H 0.4341 -0.3573 0.3935 0.230 Uiso 1 1 calc R . .
H11Q H 0.4099 -0.4003 0.3338 0.230 Uiso 1 1 calc R . .
C120 C 0.3367(10) -0.4227(7) 0.4209(6) 0.210(3) Uani 1 1 d DU . .
H12D H 0.2787 -0.4168 0.4147 0.252 Uiso 1 1 calc R . .
H12E H 0.3538 -0.4724 0.4146 0.252 Uiso 1 1 calc R . .
C121 C 0.3520(11) -0.4002(7) 0.4894(6) 0.226(4) Uani 1 1 d DU . .
H12F H 0.3895 -0.3608 0.4855 0.272 Uiso 1 1 calc R . .
H12G H 0.3005 -0.3841 0.5137 0.272 Uiso 1 1 calc R . .
C122 C 0.3886(13) -0.4629(7) 0.5264(7) 0.238(4) Uani 1 1 d DU E .
H12H H 0.4284 -0.4894 0.4969 0.285 Uiso 1 1 calc R . .
H12I H 0.3458 -0.4950 0.5446 0.285 Uiso 1 1 calc R . .
C123 C 0.4302(12) -0.4319(10) 0.5819(9) 0.244(4) Uani 1 1 d DU . .
H12J H 0.4877 -0.4476 0.5787 0.293 Uiso 0.50 1 calc PR D 1
H12K H 0.4275 -0.3800 0.5781 0.293 Uiso 0.50 1 calc PR D 1
H12R H 0.4278 -0.4650 0.6202 0.293 Uiso 0.50 1 calc PR D 2
H12S H 0.4875 -0.4233 0.5670 0.293 Uiso 0.50 1 calc PR D 2
C124 C 0.387(2) -0.457(2) 0.6479(8) 0.244(6) Uani 0.50 1 d PDU E 1
H12L H 0.3287 -0.4592 0.6605 0.367 Uiso 0.50 1 d PR E 1
H12M H 0.4127 -0.4374 0.6834 0.367 Uiso 0.50 1 d PR E 1
H12N H 0.4096 -0.5040 0.6391 0.367 Uiso 0.50 1 d PR E 1
C24' C 0.385(2) -0.3625(15) 0.6003(18) 0.249(6) Uani 0.50 1 d PDU E 2
H12O H 0.3871 -0.3524 0.6463 0.374 Uiso 0.50 1 d PR E 2
H12P H 0.3286 -0.3653 0.5916 0.374 Uiso 0.50 1 d PR E 2
H12Q H 0.4108 -0.3250 0.5727 0.374 Uiso 0.50 1 d PR E 2
N1A N 1.1184(3) 0.2471(3) 0.2363(3) 0.0547(16) Uani 1 1 d . . .
O1A O 1.1974(3) 0.2455(3) 0.2280(3) 0.0606(14) Uani 1 1 d . . .
O2A O 0.6120(4) 0.2563(5) 0.2979(4) 0.125(3) Uani 1 1 d . . .
C1A C 1.0758(5) 0.2813(4) 0.1917(4) 0.062(2) Uani 1 1 d . . .
H1A H 1.1032 0.3041 0.1544 0.074 Uiso 1 1 calc R . .
C2A C 0.9927(4) 0.2829(4) 0.2006(4) 0.063(2) Uani 1 1 d . . .
H2A H 0.9633 0.3071 0.1691 0.076 Uiso 1 1 calc R . .
C3A C 0.9513(4) 0.2503(4) 0.2541(4) 0.057(2) Uani 1 1 d . . .
C4A C 0.9959(5) 0.2159(4) 0.2981(4) 0.064(2) Uani 1 1 d . . .
H4A H 0.9690 0.1926 0.3353 0.077 Uiso 1 1 calc R . .
C5A C 1.0801(5) 0.2142(4) 0.2893(4) 0.064(2) Uani 1 1 d . . .
H5A H 1.1102 0.1902 0.3204 0.076 Uiso 1 1 calc R . .
C6A C 0.8617(4) 0.2502(4) 0.2628(3) 0.0510(19) Uani 1 1 d . . .
C7A C 0.8171(5) 0.3115(5) 0.2555(4) 0.072(2) Uani 1 1 d . . .
H7A H 0.8435 0.3541 0.2436 0.086 Uiso 1 1 calc R . .
C8A C 0.7321(6) 0.3110(6) 0.2657(5) 0.094(3) Uani 1 1 d . . .
H8A H 0.7014 0.3528 0.2577 0.113 Uiso 1 1 calc R . .
C9A C 0.6937(5) 0.2514(6) 0.2870(5) 0.084(3) Uani 1 1 d . . .
C10A C 0.7380(5) 0.1890(6) 0.2941(5) 0.087(3) Uani 1 1 d . . .
H10L H 0.7117 0.1464 0.3064 0.104 Uiso 1 1 calc R . .
C11A C 0.8224(5) 0.1902(5) 0.2828(4) 0.068(2) Uani 1 1 d . . .
H11R H 0.8532 0.1480 0.2891 0.082 Uiso 1 1 calc R . .
C12A C 0.5700(7) 0.1914(9) 0.3201(8) 0.170(7) Uani 1 1 d . . .
H12U H 0.5877 0.1527 0.2916 0.254 Uiso 1 1 d R . .
H12V H 0.5115 0.1993 0.3207 0.254 Uiso 1 1 d R . .
H12W H 0.5833 0.1796 0.3644 0.254 Uiso 1 1 d R . .
N1S N 0.8434(6) 0.5075(5) 0.2203(4) 0.101(3) Uani 1 1 d . . .
C1S C 0.8628(7) 0.5588(6) 0.1903(5) 0.085(3) Uani 1 1 d . . .
C2S C 0.8867(7) 0.6215(5) 0.1547(5) 0.098(3) Uani 1 1 d . . .
H2S1 H 0.8865 0.6599 0.1848 0.147 Uiso 1 1 calc R . .
H2S2 H 0.8488 0.6333 0.1225 0.147 Uiso 1 1 calc R . .
H2S3 H 0.9411 0.6144 0.1323 0.147 Uiso 1 1 calc R . .
N1T N 0.8567(5) 1.0013(5) 0.3134(4) 0.088(2) Uani 1 1 d . . .
C1T C 0.8755(6) 0.9492(6) 0.3362(5) 0.077(3) Uani 1 1 d . . .
C2T C 0.8981(7) 0.8819(5) 0.3659(5) 0.097(3) Uani 1 1 d . . .
H2T1 H 0.9070 0.8468 0.3323 0.146 Uiso 1 1 calc R . .
H2T2 H 0.8548 0.8671 0.3989 0.146 Uiso 1 1 calc R . .
H2T3 H 0.9479 0.8865 0.3865 0.146 Uiso 1 1 calc R . .
C1U C 0.9968(5) 0.6542(6) 0.3407(5) 0.125(3) Uani 0.75 1 d PDU F 1
H1U H 0.9901 0.6096 0.3676 0.150 Uiso 0.75 1 calc PR F 1
Cl1U Cl 1.0371(3) 0.7191(2) 0.3833(2) 0.1313(14) Uani 0.75 1 d PDU F 1
Cl2U Cl 1.0580(4) 0.6412(3) 0.2688(3) 0.1466(19) Uani 0.75 1 d PDU F 1
Cl3U Cl 0.9048(3) 0.6893(2) 0.3216(2) 0.1316(14) Uani 0.75 1 d PDU F 1
C1U' C 0.0738(8) 0.6339(9) 0.3194(8) 0.146(5) Uani 0.25 1 d PDU G 2
H1U' H 0.0638 0.5879 0.3434 0.175 Uiso 0.25 1 calc PR G 2
Cl1' Cl 0.1659(7) 0.6683(6) 0.3315(6) 0.120(3) Uani 0.25 1 d PDU G 2
Cl2' Cl 0.0756(9) 0.6282(10) 0.2357(7) 0.141(5) Uani 0.25 1 d PDU G 2
Cl3' Cl 0.0015(7) 0.6979(10) 0.3421(8) 0.156(5) Uani 0.25 1 d PDU G 2
N1V N 0.6419(8) 0.2256(6) 0.1326(6) 0.133(4) Uani 1 1 d . . .
C1V C 0.5721(10) 0.2348(7) 0.1516(7) 0.123(5) Uani 1 1 d . . .
C2V C 0.4901(7) 0.2430(7) 0.1735(7) 0.129(5) Uani 1 1 d . . .
H2V1 H 0.4628 0.2710 0.1411 0.194 Uiso 1 1 calc R . .
H2V2 H 0.4840 0.2669 0.2150 0.194 Uiso 1 1 calc R . .
H2V3 H 0.4661 0.1968 0.1798 0.194 Uiso 1 1 calc R . .
C1W C 0.0628(4) 0.8552(5) 0.1543(4) 0.105(4) Uani 0.50 1 d PDU H 1
H1W H 0.0488 0.8987 0.1287 0.126 Uiso 0.50 1 calc PR H 1
Cl1W Cl 0.1612(3) 0.8228(3) 0.1370(3) 0.0925(14) Uani 0.50 1 d PDU H 1
Cl2W Cl 0.0555(7) 0.8640(5) 0.2379(4) 0.180(5) Uani 0.50 1 d PDU H 1
Cl3W Cl 0.0045(3) 0.7842(4) 0.1452(4) 0.139(2) Uani 0.50 1 d PDU H 1
C1W" C 0.0181(5) 0.8563(5) 0.1512(5) 0.117(4) Uani 0.50 1 d PDU I 2
H1W" H 0.0095 0.9017 0.1267 0.140 Uiso 0.50 1 calc PR I 2
Cl1" Cl 0.0822(6) 0.8537(6) 0.2120(6) 0.186(5) Uani 0.50 1 d PDU I 2
Cl2" Cl 0.0558(7) 0.7841(4) 0.1083(4) 0.177(4) Uani 0.50 1 d PDU I 2
Cl3" Cl -0.0648(4) 0.8163(3) 0.1928(3) 0.134(2) Uani 0.50 1 d PDU I 2

loop_
_atom_site_aniso_label
_atom_site_aniso_U_11
_atom_site_aniso_U_22
_atom_site_aniso_U_33
_atom_site_aniso_U_23
_atom_site_aniso_U_13
_atom_site_aniso_U_12
N1 0.030(3) 0.057(4) 0.065(5) 0.002(3) -0.008(3) -0.007(3)
N2 0.029(3) 0.060(4) 0.074(5) 0.002(3) -0.007(3) -0.001(3)
N3 0.030(3) 0.065(4) 0.061(4) 0.002(3) -0.011(3) 0.005(3)
N4 0.034(3) 0.064(4) 0.055(4) 0.004(3) 0.004(3) -0.001(3)
N5 0.029(3) 0.063(5) 0.072(5) 0.004(4) -0.007(3) 0.013(3)
N6 0.043(4) 0.065(5) 0.076(5) -0.003(4) -0.024(3) 0.004(3)
N7 0.054(4) 0.063(5) 0.073(5) 0.004(4) 0.007(4) 0.007(3)
N8 0.056(4) 0.063(5) 0.071(5) 0.002(4) 0.000(4) 0.009(3)
N9 0.041(4) 0.069(5) 0.061(5) -0.002(4) 0.003(3) -0.013(3)
N10 0.054(4) 0.063(5) 0.067(5) 0.002(4) 0.006(3) -0.010(3)
N11 0.044(4) 0.063(5) 0.075(5) -0.001(4) -0.018(3) -0.006(3)
N12 0.046(4) 0.067(5) 0.070(5) 0.000(4) -0.007(4) -0.005(3)
O1 0.036(3) 0.062(3) 0.067(3) 0.001(3) -0.016(2) -0.002(2)
O2 0.046(3) 0.069(3) 0.065(4) -0.001(3) -0.020(3) -0.006(2)
O3 0.054(3) 0.110(5) 0.069(4) -0.010(3) -0.006(3) 0.025(3)
O4 0.050(3) 0.070(4) 0.112(5) -0.022(3) -0.027(3) 0.024(3)
O5 0.035(3) 0.062(4) 0.069(4) -0.002(3) 0.009(2) 0.002(3)
O6 0.041(3) 0.079(4) 0.065(4) -0.005(3) 0.000(3) 0.004(3)
O7 0.050(3) 0.090(4) 0.065(4) -0.002(3) -0.009(3) -0.026(3)
O8 0.048(3) 0.058(3) 0.091(4) -0.014(3) 0.013(3) -0.016(3)
C1 0.030(4) 0.062(5) 0.068(5) 0.004(4) -0.003(4) 0.005(3)
C2 0.028(4) 0.066(5) 0.069(6) 0.001(4) -0.003(4) -0.002(4)
C3 0.044(5) 0.094(7) 0.083(7) -0.014(6) 0.011(4) -0.018(5)
C4 0.044(5) 0.089(6) 0.101(7) -0.010(6) 0.000(5) -0.022(4)
C5 0.026(4) 0.078(6) 0.070(6) -0.004(5) -0.003(4) -0.004(4)
C6 0.040(4) 0.058(5) 0.078(6) 0.001(4) -0.011(4) -0.010(3)
C7 0.034(4) 0.076(6) 0.080(6) 0.011(5) -0.016(4) -0.001(4)
C8 0.067(6) 0.082(6) 0.125(8) 0.044(6) -0.050(6) -0.037(5)
C9 0.058(6) 0.102(7) 0.125(9) 0.035(7) -0.054(6) -0.024(5)
C10 0.033(4) 0.071(5) 0.080(6) 0.016(5) -0.015(4) -0.002(4)
C11 0.026(4) 0.063(5) 0.073(5) 0.004(4) -0.013(4) -0.003(3)
C12 0.030(4) 0.063(5) 0.064(5) -0.005(4) 0.001(4) -0.002(4)
C13 0.028(4) 0.091(6) 0.073(6) 0.007(5) -0.013(4) 0.014(4)
C14 0.039(4) 0.066(5) 0.061(5) -0.002(4) -0.004(4) 0.015(4)
C15 0.030(4) 0.063(5) 0.064(5) -0.003(4) 0.006(4) 0.007(3)
C16 0.038(4) 0.059(5) 0.057(5) -0.003(4) -0.001(4) 0.008(3)
C17 0.036(4) 0.059(5) 0.060(5) 0.003(4) -0.005(4) 0.009(4)
C18 0.054(5) 0.065(5) 0.065(5) 0.008(5) 0.005(4) 0.019(4)
C19 0.044(5) 0.083(6) 0.068(6) -0.002(5) 0.009(4) 0.015(4)
C20 0.038(4) 0.068(5) 0.064(6) 0.002(4) -0.001(4) 0.001(4)
C21 0.032(4) 0.057(5) 0.051(5) 0.005(4) -0.002(3) -0.007(4)
C22 0.040(5) 0.058(5) 0.065(5) -0.002(4) 0.001(4) 0.002(4)
C23 0.038(5) 0.064(5) 0.069(5) -0.010(4) 0.002(4) -0.015(4)
C24 0.026(4) 0.060(5) 0.069(5) -0.008(4) -0.007(3) 0.000(4)
C25 0.037(4) 0.056(5) 0.054(5) 0.002(4) -0.007(3) 0.004(4)
C26 0.030(4) 0.048(4) 0.054(5) 0.004(3) -0.002(3) -0.006(3)
C27 0.038(4) 0.051(4) 0.070(6) 0.001(4) -0.004(4) -0.002(3)
C28 0.036(4) 0.059(5) 0.058(5) -0.002(4) -0.011(4) -0.001(3)
C29 0.047(5) 0.053(5) 0.064(6) 0.006(4) -0.015(4) -0.001(3)
C30 0.037(4) 0.066(5) 0.073(6) 0.000(4) -0.009(5) 0.001(4)
C31 0.050(5) 0.059(5) 0.065(6) -0.004(4) -0.002(5) 0.009(4)
C32 0.041(4) 0.063(5) 0.057(5) -0.004(4) -0.012(4) 0.004(3)
C33 0.036(4) 0.061(5) 0.059(5) 0.000(4) -0.007(4) 0.008(4)
C34 0.045(5) 0.056(5) 0.072(6) -0.008(4) -0.011(4) 0.004(4)
C35 0.055(5) 0.058(5) 0.072(6) -0.013(4) -0.013(4) 0.013(4)
C36 0.033(4) 0.072(6) 0.071(6) -0.012(4) -0.001(4) 0.010(4)
C37 0.039(4) 0.066(5) 0.058(5) -0.005(4) -0.006(4) 0.008(4)
C38 0.036(4) 0.059(5) 0.057(5) -0.004(4) -0.003(4) 0.009(4)
C39 0.048(4) 0.048(4) 0.056(5) 0.000(4) -0.001(4) -0.004(3)
C40 0.041(5) 0.060(5) 0.056(5) -0.005(4) -0.005(4) 0.000(3)
C41 0.045(5) 0.063(5) 0.051(5) -0.001(4) 0.009(4) -0.002(4)
C42 0.038(4) 0.058(5) 0.065(6) -0.001(4) -0.004(4) -0.006(3)
C43 0.047(5) 0.051(4) 0.054(5) -0.003(4) -0.009(4) -0.007(3)
C44 0.039(4) 0.056(5) 0.054(5) -0.003(4) -0.002(4) -0.004(3)
C45 0.027(4) 0.062(5) 0.075(7) 0.000(5) -0.019(4) 0.002(4)
C46 0.032(4) 0.050(5) 0.078(6) 0.000(5) -0.014(4) 0.006(3)
C47 0.048(5) 0.062(6) 0.076(6) 0.004(5) -0.017(4) -0.001(4)
C48 0.057(5) 0.076(7) 0.090(8) 0.020(6) -0.015(5) 0.002(5)
C49 0.057(5) 0.052(5) 0.106(8) 0.010(6) -0.040(5) -0.003(4)
C50 0.055(5) 0.060(6) 0.097(7) -0.001(5) -0.035(5) 0.002(4)
C51 0.032(4) 0.062(6) 0.079(7) 0.005(5) -0.017(4) 0.008(4)
C52 0.029(4) 0.067(6) 0.059(6) 0.003(5) -0.009(4) 0.006(4)
C53 0.046(5) 0.082(7) 0.057(6) -0.005(5) 0.002(4) 0.024(4)
C54 0.047(5) 0.072(6) 0.063(6) -0.005(5) 0.008(4) 0.003(4)
C55 0.065(6) 0.067(6) 0.107(9) -0.005(6) 0.020(6) 0.002(4)
C56 0.072(7) 0.120(10) 0.080(8) -0.036(7) -0.004(6) -0.002(6)
C57 0.074(6) 0.107(8) 0.067(6) -0.001(7) 0.003(5) 0.002(6)
C58 0.062(6) 0.087(7) 0.076(7) -0.002(5) -0.006(5) 0.003(5)
C59 0.051(5) 0.062(6) 0.063(6) -0.003(5) 0.004(4) 0.008(4)
C60 0.047(5) 0.062(6) 0.082(7) -0.013(5) -0.008(5) 0.018(4)
C61 0.028(4) 0.071(6) 0.058(6) 0.009(5) 0.000(4) -0.004(4)
C62 0.032(4) 0.061(6) 0.080(7) 0.000(5) 0.006(4) -0.013(4)
C63 0.056(5) 0.084(7) 0.071(6) 0.016(5) -0.006(4) -0.019(5)
C64 0.065(6) 0.066(7) 0.105(9) 0.025(6) -0.001(5) -0.016(5)
C65 0.075(6) 0.069(6) 0.095(8) -0.002(6) 0.022(6) -0.016(5)
C66 0.080(6) 0.064(6) 0.074(6) -0.005(5) 0.016(5) -0.015(5)
C67 0.048(5) 0.070(6) 0.064(6) -0.005(5) 0.011(4) -0.012(4)
C68 0.035(4) 0.072(6) 0.057(6) 0.006(5) 0.004(4) -0.011(4)
C69 0.035(4) 0.076(6) 0.058(6) -0.004(5) -0.009(4) -0.017(4)
C70 0.037(4) 0.074(6) 0.066(6) -0.003(5) -0.019(4) -0.005(4)
C71 0.055(5) 0.066(6) 0.084(7) -0.023(5) -0.016(5) 0.002(4)
C72 0.059(6) 0.092(8) 0.117(10) -0.033(7) -0.026(6) 0.007(5)
C73 0.053(5) 0.111(8) 0.071(6) -0.022(7) -0.017(4) -0.002(5)
C74 0.045(5) 0.098(7) 0.065(6) -0.001(5) -0.017(4) -0.002(4)
C75 0.042(4) 0.066(6) 0.066(6) -0.004(5) -0.014(4) -0.007(4)
C76 0.034(4) 0.065(6) 0.083(7) -0.003(5) -0.009(4) -0.012(4)
C77 0.031(4) 0.076(5) 0.069(6) 0.006(4) 0.012(4) 0.006(4)
C78 0.052(5) 0.074(5) 0.060(5) -0.006(4) 0.006(4) 0.000(4)
C79 0.060(6) 0.098(7) 0.090(7) -0.007(6) 0.017(5) 0.003(5)
C80 0.073(6) 0.120(8) 0.082(7) -0.031(6) 0.010(5) -0.008(6)
C81 0.087(7) 0.128(9) 0.094(8) -0.012(7) 0.037(6) -0.002(6)
C82 0.086(7) 0.140(10) 0.088(8) -0.031(7) 0.020(6) -0.011(7)
C83 0.109(9) 0.122(9) 0.090(8) -0.007(7) 0.037(7) 0.008(7)
C84 0.083(7) 0.164(11) 0.084(8) -0.025(8) 0.022(6) -0.029(7)
C85 0.100(8) 0.111(8) 0.101(8) -0.018(7) 0.021(7) 0.012(7)
C86 0.078(7) 0.137(10) 0.133(10) -0.016(8) 0.012(7) -0.019(7)
C87 0.125(10) 0.106(9) 0.107(9) -0.004(7) -0.009(7) 0.035(7)
C88 0.141(12) 0.160(13) 0.133(11) -0.028(10) 0.014(9) -0.026(10)
C89 0.061(4) 0.070(4) 0.076(4) 0.001(4) -0.010(3) -0.013(3)
C90 0.072(4) 0.072(4) 0.080(4) -0.001(4) -0.011(4) -0.008(4)
C91 0.081(5) 0.081(5) 0.096(5) 0.005(4) -0.025(4) -0.005(4)
C92 0.123(6) 0.119(6) 0.137(6) 0.000(5) -0.028(5) -0.012(5)
C93 0.146(5) 0.142(4) 0.146(5) 0.001(4) -0.028(4) -0.025(4)
C94 0.143(5) 0.144(5) 0.142(5) -0.006(3) -0.020(4) -0.013(3)
C94' 0.142(4) 0.141(4) 0.143(4) -0.004(3) -0.022(3) -0.012(3)
C95 0.145(4) 0.143(4) 0.147(4) -0.007(3) -0.024(3) -0.011(3)
C96 0.145(5) 0.143(5) 0.143(5) -0.005(4) -0.026(4) -0.013(4)
C97 0.106(5) 0.115(5) 0.108(5) -0.015(4) -0.020(4) 0.004(4)
C98 0.101(5) 0.106(5) 0.112(5) -0.013(4) -0.013(4) -0.001(4)
C99 0.120(6) 0.126(6) 0.129(6) 0.002(5) -0.014(5) 0.007(5)
C100 0.113(6) 0.127(6) 0.125(6) -0.001(5) -0.017(5) 0.005(5)
C101 0.043(4) 0.074(4) 0.086(5) -0.003(3) -0.025(4) 0.006(3)
C102 0.062(4) 0.086(4) 0.100(4) -0.013(3) -0.030(3) 0.008(3)
C103 0.083(4) 0.109(5) 0.119(5) -0.027(4) -0.044(4) 0.014(4)
C104 0.099(5) 0.131(5) 0.137(5) -0.043(4) -0.053(4) 0.022(4)
C105 0.116(5) 0.145(5) 0.149(5) -0.049(4) -0.061(4) 0.020(4)
C106 0.120(6) 0.146(6) 0.151(6) -0.046(5) -0.058(5) 0.022(5)
C107 0.121(6) 0.147(6) 0.153(6) -0.045(5) -0.058(5) 0.019(5)
C108 0.120(6) 0.147(6) 0.156(6) -0.044(5) -0.054(5) 0.019(5)
C109 0.117(6) 0.148(6) 0.156(6) -0.043(5) -0.051(5) 0.023(5)
C110 0.114(6) 0.148(7) 0.159(6) -0.045(5) -0.051(5) 0.023(5)
C111 0.113(6) 0.150(7) 0.163(7) -0.046(5) -0.047(6) 0.020(5)
C112 0.108(10) 0.158(10) 0.166(9) -0.052(7) -0.054(8) 0.025(8)
C06' 0.120(5) 0.145(6) 0.151(6) -0.048(4) -0.058(5) 0.019(5)
C07' 0.120(6) 0.146(6) 0.155(6) -0.047(5) -0.056(5) 0.017(5)
C08' 0.121(6) 0.149(6) 0.159(6) -0.047(5) -0.053(5) 0.016(5)
C09' 0.117(6) 0.150(6) 0.159(6) -0.043(5) -0.051(5) 0.021(5)
C10' 0.115(6) 0.149(7) 0.160(6) -0.044(5) -0.050(5) 0.020(5)
C11' 0.114(7) 0.150(7) 0.162(7) -0.044(5) -0.049(6) 0.021(6)
C12' 0.113(9) 0.150(9) 0.160(9) -0.041(7) -0.052(8) 0.020(8)
C113 0.058(3) 0.071(3) 0.067(4) -0.010(3) -0.004(3) 0.005(3)
C114 0.070(3) 0.078(3) 0.076(3) -0.009(3) -0.001(3) 0.004(3)
C115 0.087(3) 0.091(3) 0.092(4) -0.009(3) -0.004(3) 0.011(3)
C116 0.117(4) 0.112(3) 0.114(4) -0.005(3) -0.002(3) 0.005(3)
C117 0.144(4) 0.134(4) 0.140(4) -0.002(3) -0.009(3) 0.013(3)
C118 0.173(4) 0.159(4) 0.170(4) 0.001(3) -0.003(4) -0.003(3)
C119 0.199(5) 0.175(4) 0.198(4) 0.007(3) -0.012(4) -0.002(3)
C120 0.218(5) 0.199(4) 0.209(4) 0.007(3) -0.006(3) -0.011(4)
C121 0.231(5) 0.226(5) 0.220(4) 0.001(3) -0.015(3) -0.012(4)
C122 0.238(5) 0.239(5) 0.235(5) 0.002(3) -0.028(4) -0.007(4)
C123 0.245(6) 0.247(6) 0.243(5) -0.005(4) -0.030(4) -0.010(4)
C124 0.245(8) 0.247(8) 0.242(6) -0.009(5) -0.027(5) -0.008(5)
C24' 0.248(8) 0.250(7) 0.249(8) -0.010(5) -0.026(5) -0.010(5)
N1A 0.036(4) 0.062(4) 0.066(5) 0.003(3) -0.008(3) 0.001(3)
O1A 0.026(3) 0.078(4) 0.077(4) -0.005(3) -0.004(2) 0.006(2)
O2A 0.056(4) 0.180(8) 0.133(7) -0.001(6) 0.012(4) 0.001(5)
C1A 0.050(5) 0.070(5) 0.064(5) 0.002(4) 0.001(4) -0.008(4)
C2A 0.038(5) 0.075(6) 0.074(6) 0.005(5) -0.001(4) 0.004(4)
C3A 0.045(5) 0.070(5) 0.055(5) 0.004(4) -0.006(4) 0.001(4)
C4A 0.046(5) 0.070(5) 0.076(6) 0.014(4) -0.012(4) -0.003(4)
C5A 0.054(5) 0.073(5) 0.065(6) 0.008(4) -0.013(4) 0.003(4)
C6A 0.031(4) 0.073(6) 0.048(5) 0.001(4) 0.000(3) -0.001(4)
C7A 0.055(5) 0.077(6) 0.080(6) 0.005(5) 0.003(4) 0.014(5)
C8A 0.057(6) 0.115(9) 0.107(8) 0.000(7) -0.003(6) 0.018(6)
C9A 0.030(5) 0.131(9) 0.092(7) 0.012(6) -0.010(5) 0.001(6)
C10A 0.050(6) 0.118(8) 0.090(7) 0.017(6) 0.000(5) -0.024(6)
C11A 0.053(5) 0.086(6) 0.065(6) 0.005(5) -0.006(4) -0.003(5)
C12A 0.079(8) 0.250(18) 0.171(14) 0.030(13) 0.034(9) -0.065(10)
N1S 0.111(7) 0.110(7) 0.078(6) 0.000(5) -0.010(5) 0.024(6)
C1S 0.097(8) 0.094(8) 0.067(7) -0.010(6) -0.025(6) 0.024(6)
C2S 0.140(10) 0.080(7) 0.075(7) -0.006(6) -0.014(6) -0.004(6)
N1T 0.087(6) 0.095(6) 0.082(6) 0.018(5) -0.007(4) -0.019(5)
C1T 0.070(6) 0.099(8) 0.064(6) -0.004(6) -0.006(5) -0.018(6)
C2T 0.119(9) 0.083(7) 0.092(8) -0.001(6) -0.032(6) 0.015(6)
C1U 0.133(5) 0.115(6) 0.126(5) -0.008(5) -0.011(4) -0.011(4)
Cl1U 0.168(3) 0.109(3) 0.118(3) -0.007(2) -0.017(3) -0.015(2)
Cl2U 0.181(4) 0.121(3) 0.132(3) -0.006(3) 0.002(3) 0.009(3)
Cl3U 0.146(3) 0.113(3) 0.137(3) 0.005(2) -0.025(2) -0.013(2)
C1U' 0.145(7) 0.150(8) 0.146(7) -0.004(6) -0.027(6) -0.012(5)
Cl1' 0.132(5) 0.112(5) 0.113(5) -0.009(4) 0.006(4) -0.011(4)
Cl2' 0.140(7) 0.140(7) 0.145(6) 0.002(5) -0.023(4) -0.010(5)
Cl3' 0.145(5) 0.166(7) 0.158(6) -0.006(5) -0.025(5) -0.009(5)
N1V 0.139(10) 0.144(9) 0.125(9) -0.015(7) -0.035(8) -0.030(8)
C1V 0.103(11) 0.144(11) 0.132(12) 0.013(8) -0.059(10) -0.020(9)
C2V 0.080(8) 0.152(11) 0.166(12) -0.012(9) -0.064(8) 0.014(7)
C1W 0.106(5) 0.115(6) 0.092(5) 0.007(5) -0.013(5) 0.024(4)
Cl1W 0.095(3) 0.086(3) 0.098(4) -0.014(3) -0.015(3) 0.004(3)
Cl2W 0.351(13) 0.072(4) 0.093(4) -0.006(3) 0.059(5) 0.056(6)
Cl3W 0.080(4) 0.170(6) 0.158(7) 0.039(5) 0.002(4) 0.002(4)
C1W" 0.129(6) 0.107(6) 0.116(6) -0.021(5) -0.015(4) -0.005(5)
Cl1" 0.206(9) 0.134(8) 0.237(13) -0.013(8) -0.116(9) 0.003(7)
Cl2" 0.296(12) 0.122(6) 0.108(6) -0.019(4) -0.027(6) 0.078(7)
Cl3" 0.181(6) 0.094(4) 0.127(5) 0.020(4) -0.030(4) -0.013(4)

loop_
_atom_type_symbol
_atom_type_description
_atom_type_scat_dispersion_real
_atom_type_scat_dispersion_imag
_atom_type_scat_source
C C 0.0033 0.0016 'International Tables Vol C Tables 4.2.6.8 and 6.1.1.4'
H H 0.0000 0.0000 'International Tables Vol C Tables 4.2.6.8 and 6.1.1.4'
N N 0.0061 0.0033 'International Tables Vol C Tables 4.2.6.8 and 6.1.1.4'
O O 0.0106 0.0060 'International Tables Vol C Tables 4.2.6.8 and 6.1.1.4'
Cl Cl 0.1484 0.1585 'International Tables Vol C Tables 4.2.6.8 and 6.1.1.4'

loop_
_geom_angle_atom_site_label_1
_geom_angle_atom_site_label_2
_geom_angle_atom_site_label_3
_geom_angle
C5 N1 C2 110.3(6)
C7 N2 C10 109.9(6)
C12 N3 C15 110.8(6)
C20 N4 C17 109.1(6)
C45 N5 C46 116.8(7)
C52 N6 C51 116.8(7)
C53 N7 C54 116.2(7)
C60 N8 C59 117.6(7)
C61 N9 C62 117.7(7)
C68 N10 C67 116.3(7)
C69 N11 C70 116.0(7)
C76 N12 C75 116.4(7)
C45 O1 C25 119.8(5)
C52 O2 C29 115.6(6)
C53 O3 C31 119.6(6)
C60 O4 C35 118.5(6)
C61 O5 C37 120.1(5)
C68 O6 C41 117.2(6)
C43 O7 C69 118.5(5)
C76 O8 C23 117.3(6)
C2 C1 C20 108.9(6)
C2 C1 C77 108.9(6)
C20 C1 C77 110.7(6)
C2 C1 C21 109.8(6)
C20 C1 C21 111.2(6)
C77 C1 C21 107.3(6)
N1 C2 C3 107.8(7)
N1 C2 C1 122.4(6)
C3 C2 C1 129.6(7)
C2 C3 C4 107.2(8)
C5 C4 C3 107.9(7)
N1 C5 C4 106.8(7)
N1 C5 C6 122.8(6)
C4 C5 C6 130.0(8)
C7 C6 C5 109.1(6)
C7 C6 C89 108.4(7)
C5 C6 C89 109.6(6)
C7 C6 C27 112.1(6)
C5 C6 C27 110.1(6)
C89 C6 C27 107.3(6)
N2 C7 C8 107.2(7)
N2 C7 C6 122.8(7)
C8 C7 C6 130.0(8)
C7 C8 C9 108.0(7)
C10 C9 C8 108.5(8)
N2 C10 C9 106.5(7)
N2 C10 C11 122.8(6)
C9 C10 C11 130.4(8)
C12 C11 C10 107.8(6)
C12 C11 C33 111.5(6)
C10 C11 C33 112.2(6)
C12 C11 C101 109.6(6)
C10 C11 C101 109.1(6)
C33 C11 C101 106.7(6)
N3 C12 C13 106.8(7)
N3 C12 C11 122.4(6)
C13 C12 C11 130.8(7)
C12 C13 C14 108.1(7)
C15 C14 C13 107.8(6)
C14 C15 N3 106.5(7)
C14 C15 C16 131.3(7)
N3 C15 C16 121.9(6)
C15 C16 C39 110.2(6)
C15 C16 C17 111.0(6)
C39 C16 C17 111.1(6)
C15 C16 C113 106.9(6)
C39 C16 C113 109.0(6)
C17 C16 C113 108.7(6)
C18 C17 N4 108.4(6)
C18 C17 C16 130.2(7)
N4 C17 C16 121.4(6)
C17 C18 C19 108.3(7)
C18 C19 C20 107.3(7)
N4 C20 C19 106.9(7)
N4 C20 C1 123.6(6)
C19 C20 C1 129.4(7)
C22 C21 C26 119.1(6)
C22 C21 C1 119.6(6)
C26 C21 C1 120.8(6)
C21 C22 C23 120.3(7)
C24 C23 O8 119.2(6)
C24 C23 C22 121.3(7)
O8 C23 C22 119.3(7)
C23 C24 C25 118.2(6)
C24 C25 C26 122.2(6)
C24 C25 O1 114.3(6)
C26 C25 O1 123.4(6)
C25 C26 C21 118.9(6)
C28 C27 C32 119.6(6)
C28 C27 C6 119.3(7)
C32 C27 C6 121.0(7)
C29 C28 C27 120.3(7)
C28 C29 C30 122.3(7)
C28 C29 O2 119.1(7)
C30 C29 O2 118.3(6)
C31 C30 C29 116.7(7)
C30 C31 C32 123.1(7)
C30 C31 O3 113.2(7)
C32 C31 O3 123.7(7)
C31 C32 C27 117.9(7)
C34 C33 C38 119.1(6)
C34 C33 C11 119.8(7)
C38 C33 C11 121.0(6)
C33 C34 C35 119.4(7)
C36 C35 C34 122.2(7)
C36 C35 O4 119.0(7)
C34 C35 O4 118.6(7)
C35 C36 C37 118.5(7)
C36 C37 O5 114.8(6)
C36 C37 C38 120.8(7)
O5 C37 C38 124.3(6)
C33 C38 C37 120.0(6)
C40 C39 C44 118.1(7)
C40 C39 C16 120.2(7)
C44 C39 C16 121.5(7)
C41 C40 C39 119.9(7)
C42 C41 C40 123.1(7)
C42 C41 O6 119.4(6)
C40 C41 O6 117.2(7)
C41 C42 C43 117.6(7)
C44 C43 O7 125.9(7)
C44 C43 C42 120.3(7)
O7 C43 C42 113.8(6)
C43 C44 C39 120.9(7)
N5 C45 O1 117.3(7)
N5 C45 C52 122.0(7)
O1 C45 C52 120.4(8)
N5 C46 C47 119.2(8)
N5 C46 C51 121.3(7)
C47 C46 C51 119.5(7)
C48 C47 C46 118.7(8)
C47 C48 C49 121.1(9)
C50 C49 C48 121.4(8)
C49 C50 C51 119.5(9)
N6 C51 C50 120.0(9)
N6 C51 C46 120.2(7)
C50 C51 C46 119.8(8)
N6 C52 O2 120.9(7)
N6 C52 C45 122.9(8)
O2 C52 C45 116.2(7)
N7 C53 O3 117.6(8)
N7 C53 C60 123.0(9)
O3 C53 C60 119.3(9)
N7 C54 C59 121.4(8)
N7 C54 C55 120.1(9)
C59 C54 C55 118.5(9)
C56 C55 C54 119.2(10)
C57 C56 C55 122.9(10)
C56 C57 C58 119.8(10)
C57 C58 C59 120.1(9)
N8 C59 C58 120.6(8)
N8 C59 C54 119.9(8)
C58 C59 C54 119.4(9)
N8 C60 O4 122.1(8)
N8 C60 C53 121.8(8)
O4 C60 C53 116.0(9)
N9 C61 O5 116.0(7)
N9 C61 C68 121.8(7)
O5 C61 C68 121.9(7)
N9 C62 C63 120.7(8)
N9 C62 C67 118.6(8)
C63 C62 C67 120.7(8)
C64 C63 C62 120.2(9)
C63 C64 C65 119.7(9)
C66 C65 C64 121.4(9)
C65 C66 C67 120.1(9)
N10 C67 C66 120.4(8)
N10 C67 C62 121.8(7)
C66 C67 C62 117.8(8)
N10 C68 O6 119.9(8)
N10 C68 C61 123.8(8)
O6 C68 C61 116.3(7)
N11 C69 O7 118.3(8)
N11 C69 C76 122.8(8)
O7 C69 C76 118.8(8)
N11 C70 C75 121.6(7)
N11 C70 C71 118.4(8)
C75 C70 C71 120.0(8)
C72 C71 C70 118.1(9)
C71 C72 C73 122.8(9)
C74 C73 C72 120.5(9)
C73 C74 C75 119.4(9)
N12 C75 C70 120.4(8)
N12 C75 C74 120.5(8)
C70 C75 C74 119.1(8)
N12 C76 O8 121.0(8)
N12 C76 C69 122.8(8)
O8 C76 C69 116.1(8)
C1 C77 C78 115.7(6)
C79 C78 C77 114.3(7)
C78 C79 C80 113.0(7)
C81 C80 C79 114.4(8)
C80 C81 C82 112.6(9)
C83 C82 C81 115.3(10)
C84 C83 C82 113.9(10)
C83 C84 C85 115.9(10)
C86 C85 C84 113.1(10)
C85 C86 C87 118.4(10)
C88 C87 C86 111.9(10)
C90 C89 C6 116.8(7)
C89 C90 C91 112.3(7)
C92 C91 C90 112.7(8)
C91 C92 C93 112.6(11)
C92 C93 C94' 126.4(16)
C92 C93 C94 94.6(14)
C94' C93 C94 50.4(14)
C95 C94 C93 104(2)
C95 C94' C93 111(2)
C94 C95 C94' 65.5(18)
C94 C95 C96 114.8(19)
C94' C95 C96 126.7(19)
C97 C96 C95 109.5(13)
C96 C97 C98 110.1(11)
C97 C98 C99 114.9(10)
C100 C99 C98 111.6(10)
C102 C101 C11 114.0(6)
C101 C102 C103 113.1(5)
C102 C103 C104 109.8(5)
C103 C104 C105 111.5(6)
C06' C105 C104 108.5(8)
C06' C105 C106 34.2(15)
C104 C105 C106 106.4(6)
C107 C106 C105 111.4(8)
C106 C107 C108 141(2)
C106 C107 C109 125.0(15)
C108 C107 C109 50.2(6)
C109 C108 C107 79.3(12)
C110 C109 C108 109.2(8)
C110 C109 C107 155.9(13)
C108 C109 C107 50.5(7)
C111 C110 C109 110.7(8)
C110 C111 C112 109.4(8)
C105 C06' C07' 108.8(7)
C06' C07' C08' 104.0(7)
C09' C08' C07' 105.8(8)
C10' C09' C08' 104.4(8)
C11' C10' C09' 108.8(8)
C10' C11' C12' 108.8(8)
C114 C113 C16 116.2(6)
C113 C114 C115 112.1(7)
C116 C115 C114 111.2(8)
C115 C116 C117 118.7(8)
C116 C117 C118 108.4(6)
C119 C118 C117 110.4(7)
C118 C119 C120 110.4(7)
C121 C120 C119 105.4(7)
C122 C121 C120 109.2(8)
C121 C122 C123 106.3(7)
C124 C123 C24' 82(3)
C124 C123 C122 109.0(8)
C24' C123 C122 107.6(8)
O1A N1A C5A 119.3(6)
O1A N1A C1A 120.0(6)
C5A N1A C1A 120.6(6)
C9A O2A C12A 116.9(10)
N1A C1A C2A 119.9(7)
C1A C2A C3A 121.4(7)
C4A C3A C2A 117.4(7)
C4A C3A C6A 121.1(7)
C2A C3A C6A 121.4(7)
C3A C4A C5A 121.4(8)
N1A C5A C4A 119.3(7)
C11A C6A C7A 118.9(7)
C11A C6A C3A 120.4(7)
C7A C6A C3A 120.5(7)
C6A C7A C8A 119.9(9)
C9A C8A C7A 120.7(9)
O2A C9A C8A 116.7(10)
O2A C9A C10A 123.4(10)
C8A C9A C10A 119.8(8)
C9A C10A C11A 118.6(9)
C6A C11A C10A 121.9(8)
N1S C1S C2S 179.1(11)
N1T C1T C2T 178.9(11)
Cl3U C1U Cl2U 108.3(6)
Cl3U C1U Cl1U 104.9(5)
Cl2U C1U Cl1U 109.0(6)
Cl3' C1U' Cl2' 106.2(8)
Cl3' C1U' Cl1' 105.9(7)
Cl2' C1U' Cl1' 105.3(7)
N1V C1V C2V 178.0(16)
Cl3W C1W Cl2W 103.7(5)
Cl3W C1W Cl1W 103.9(4)
Cl2W C1W Cl1W 102.3(4)
Cl2" C1W" Cl3" 96.8(5)
Cl2" C1W" Cl1" 99.9(6)
Cl3" C1W" Cl1" 99.9(5)

loop_
_geom_bond_atom_site_label_1
_geom_bond_atom_site_label_2
_geom_bond_distance
N1 C5 1.362(9)
N1 C2 1.374(9)
N2 C7 1.365(10)
N2 C10 1.371(9)
N3 C12 1.363(9)
N3 C15 1.389(9)
N4 C20 1.367(9)
N4 C17 1.371(9)
N5 C45 1.299(9)
N5 C46 1.358(9)
N6 C52 1.284(10)
N6 C51 1.375(10)
N7 C53 1.285(10)
N7 C54 1.364(10)
N8 C60 1.283(10)
N8 C59 1.366(10)
N9 C61 1.296(9)
N9 C62 1.381(10)
N10 C68 1.285(10)
N10 C67 1.358(10)
N11 C69 1.276(10)
N11 C70 1.391(10)
N12 C76 1.293(10)
N12 C75 1.378(10)
O1 C45 1.378(9)
O1 C25 1.395(8)
O2 C52 1.381(9)
O2 C29 1.405(9)
O3 C53 1.371(10)
O3 C31 1.414(9)
O4 C60 1.360(10)
O4 C35 1.403(9)
O5 C61 1.370(9)
O5 C37 1.387(9)
O6 C68 1.370(9)
O6 C41 1.432(9)
O7 C43 1.375(9)
O7 C69 1.391(9)
O8 C76 1.380(9)
O8 C23 1.390(9)
C1 C2 1.518(11)
C1 C20 1.521(10)
C1 C77 1.538(10)
C1 C21 1.546(9)
C2 C3 1.383(11)
C3 C4 1.404(12)
C4 C5 1.402(11)
C5 C6 1.518(11)
C6 C7 1.512(11)
C6 C89 1.557(11)
C6 C27 1.559(10)
C7 C8 1.370(11)
C8 C9 1.381(12)
C9 C10 1.374(12)
C10 C11 1.524(11)
C11 C12 1.514(11)
C11 C33 1.541(10)
C11 C101 1.552(10)
C12 C13 1.380(10)
C13 C14 1.417(11)
C14 C15 1.376(10)
C15 C16 1.523(11)
C16 C39 1.534(10)
C16 C17 1.538(10)
C16 C113 1.557(10)
C17 C18 1.358(10)
C18 C19 1.387(11)
C19 C20 1.403(10)
C21 C22 1.374(10)
C21 C26 1.404(9)
C22 C23 1.394(10)
C23 C24 1.368(10)
C24 C25 1.377(10)
C25 C26 1.385(9)
C27 C28 1.378(10)
C27 C32 1.398(10)
C28 C29 1.364(10)
C29 C30 1.388(11)
C30 C31 1.372(11)
C31 C32 1.395(10)
C33 C34 1.370(10)
C33 C38 1.392(10)
C34 C35 1.398(11)
C35 C36 1.353(11)
C36 C37 1.376(10)
C37 C38 1.392(10)
C39 C40 1.384(10)
C39 C44 1.393(10)
C40 C41 1.375(10)
C41 C42 1.344(10)
C42 C43 1.414(10)
C43 C44 1.372(10)
C45 C52 1.419(11)
C46 C47 1.404(11)
C46 C51 1.409(11)
C47 C48 1.376(12)
C48 C49 1.382(13)
C49 C50 1.350(12)
C50 C51 1.400(11)
C53 C60 1.431(12)
C54 C59 1.414(11)
C54 C55 1.416(12)
C55 C56 1.352(14)
C56 C57 1.349(14)
C57 C58 1.385(13)
C58 C59 1.388(12)
C61 C68 1.397(11)
C62 C63 1.390(11)
C62 C67 1.418(11)
C63 C64 1.372(12)
C64 C65 1.386(13)
C65 C66 1.376(13)
C66 C67 1.404(11)
C69 C76 1.430(11)
C70 C75 1.396(11)
C70 C71 1.416(11)
C71 C72 1.356(13)
C72 C73 1.370(13)
C73 C74 1.359(12)
C74 C75 1.421(11)
C77 C78 1.543(11)
C78 C79 1.525(11)
C79 C80 1.544(13)
C80 C81 1.509(12)
C81 C82 1.524(15)
C82 C83 1.524(13)
C83 C84 1.471(15)
C84 C85 1.529(14)
C85 C86 1.488(15)
C86 C87 1.551(15)
C87 C88 1.528(16)
C89 C90 1.507(11)
C90 C91 1.546(12)
C91 C92 1.473(14)
C92 C93 1.528(17)
C93 C94' 1.55(3)
C93 C94 1.75(3)
C94 C95 1.26(3)
C94' C95 1.36(3)
C95 C96 1.485(18)
C96 C97 1.449(17)
C97 C98 1.452(14)
C98 C99 1.545(16)
C99 C100 1.543(16)
C101 C102 1.525(5)
C102 C103 1.529(5)
C103 C104 1.533(5)
C104 C105 1.536(5)
C105 C06' 1.530(6)
C105 C106 1.550(6)
C106 C107 1.532(6)
C107 C108 1.542(6)
C107 C109 1.96(2)
C108 C109 1.536(6)
C109 C110 1.535(6)
C110 C111 1.533(6)
C111 C112 1.539(6)
C06' C07' 1.545(6)
C07' C08' 1.551(6)
C08' C09' 1.548(6)
C09' C10' 1.541(6)
C10' C11' 1.535(6)
C11' C12' 1.538(6)
C113 C114 1.498(11)
C114 C115 1.531(12)
C115 C116 1.489(13)
C116 C117 1.534(5)
C117 C118 1.548(6)
C118 C119 1.524(6)
C119 C120 1.550(6)
C120 C121 1.545(6)
C121 C122 1.538(6)
C122 C123 1.549(6)
C123 C124 1.537(6)
C123 C24' 1.539(6)
N1A O1A 1.310(7)
N1A C5A 1.350(10)
N1A C1A 1.355(9)
O2A C9A 1.357(10)
O2A C12A 1.478(15)
C1A C2A 1.377(10)
C2A C3A 1.378(10)
C3A C4A 1.367(10)
C3A C6A 1.486(10)
C4A C5A 1.395(11)
C6A C11A 1.369(11)
C6A C7A 1.375(10)
C7A C8A 1.409(12)
C8A C9A 1.361(14)
C9A C10A 1.390(13)
C10A C11A 1.400(11)
N1S C1S 1.175(13)
C1S C2S 1.426(15)
N1T C1T 1.131(11)
C1T C2T 1.456(14)
C1U Cl3U 1.729(7)
C1U Cl2U 1.729(7)
C1U Cl1U 1.742(7)
C1U' Cl3' 1.726(8)
C1U' Cl2' 1.733(8)
C1U' Cl1' 1.738(8)
N1V C1V 1.196(16)
C1V C2V 1.397(19)
C1W Cl3W 1.724(5)
C1W Cl2W 1.732(5)
C1W Cl1W 1.737(5)
C1W" Cl2" 1.730(6)
C1W" Cl3" 1.733(6)
C1W" Cl1" 1.733(6)

loop_
_geom_torsion_atom_site_label_1
_geom_torsion_atom_site_label_2
_geom_torsion_atom_site_label_3
_geom_torsion_atom_site_label_4
_geom_torsion
C5 N1 C2 C3 -0.8(8)
C5 N1 C2 C1 -176.3(6)
C20 C1 C2 N1 -69.5(8)
C77 C1 C2 N1 169.6(6)
C21 C1 C2 N1 52.4(9)
C20 C1 C2 C3 116.0(9)
C77 C1 C2 C3 -4.8(10)
C21 C1 C2 C3 -122.1(8)
N1 C2 C3 C4 0.7(9)
C1 C2 C3 C4 175.8(7)
C2 C3 C4 C5 -0.4(10)
C2 N1 C5 C4 0.6(8)
C2 N1 C5 C6 173.7(6)
C3 C4 C5 N1 -0.1(9)
C3 C4 C5 C6 -172.6(8)
N1 C5 C6 C7 75.1(8)
C4 C5 C6 C7 -113.5(9)
N1 C5 C6 C89 -166.3(7)
C4 C5 C6 C89 5.2(11)
N1 C5 C6 C27 -48.4(9)
C4 C5 C6 C27 123.0(8)
C10 N2 C7 C8 -0.4(9)
C10 N2 C7 C6 -178.3(7)
C5 C6 C7 N2 -74.8(9)
C89 C6 C7 N2 165.8(7)
C27 C6 C7 N2 47.5(10)
C5 C6 C7 C8 107.9(10)
C89 C6 C7 C8 -11.4(12)
C27 C6 C7 C8 -129.8(10)
N2 C7 C8 C9 -0.5(11)
C6 C7 C8 C9 177.1(9)
C7 C8 C9 C10 1.3(13)
C7 N2 C10 C9 1.2(9)
C7 N2 C10 C11 175.3(7)
C8 C9 C10 N2 -1.6(11)
C8 C9 C10 C11 -175.0(9)
N2 C10 C11 C12 74.6(8)
C9 C10 C11 C12 -112.9(10)
N2 C10 C11 C33 -48.5(10)
C9 C10 C11 C33 124.0(10)
N2 C10 C11 C101 -166.5(7)
C9 C10 C11 C101 6.0(12)
C15 N3 C12 C13 2.1(8)
C15 N3 C12 C11 -176.3(6)
C10 C11 C12 N3 -67.6(8)
C33 C11 C12 N3 55.9(9)
C101 C11 C12 N3 173.8(6)
C10 C11 C12 C13 114.4(9)
C33 C11 C12 C13 -122.1(8)
C101 C11 C12 C13 -4.2(11)
N3 C12 C13 C14 -1.5(8)
C11 C12 C13 C14 176.8(7)
C12 C13 C14 C15 0.3(9)
C13 C14 C15 N3 0.9(8)
C13 C14 C15 C16 -172.1(7)
C12 N3 C15 C14 -1.9(8)
C12 N3 C15 C16 171.9(6)
C14 C15 C16 C39 122.3(8)
N3 C15 C16 C39 -49.8(9)
C14 C15 C16 C17 -114.2(8)
N3 C15 C16 C17 73.7(8)
C14 C15 C16 C113 4.1(10)
N3 C15 C16 C113 -168.0(6)
C20 N4 C17 C18 0.7(8)
C20 N4 C17 C16 -177.0(6)
C15 C16 C17 C18 110.1(9)
C39 C16 C17 C18 -127.0(8)
C113 C16 C17 C18 -7.1(11)
C15 C16 C17 N4 -72.7(8)
C39 C16 C17 N4 50.2(9)
C113 C16 C17 N4 170.0(6)
N4 C17 C18 C19 -0.6(9)
C16 C17 C18 C19 176.9(7)
C17 C18 C19 C20 0.2(10)
C17 N4 C20 C19 -0.6(8)
C17 N4 C20 C1 177.0(7)
C18 C19 C20 N4 0.2(9)
C18 C19 C20 C1 -177.2(8)
C2 C1 C20 N4 68.5(8)
C77 C1 C20 N4 -171.7(7)
C21 C1 C20 N4 -52.6(10)
C2 C1 C20 C19 -114.4(9)
C77 C1 C20 C19 5.3(11)
C21 C1 C20 C19 124.5(9)
C2 C1 C21 C22 -141.8(7)
C20 C1 C21 C22 -21.2(10)
C77 C1 C21 C22 100.0(8)
C2 C1 C21 C26 46.0(9)
C20 C1 C21 C26 166.6(7)
C77 C1 C21 C26 -72.2(8)
C26 C21 C22 C23 -1.9(11)
C1 C21 C22 C23 -174.3(7)
C76 O8 C23 C24 138.2(8)
C76 O8 C23 C22 -48.0(10)
C21 C22 C23 C24 1.2(12)
C21 C22 C23 O8 -172.4(7)
O8 C23 C24 C25 174.0(7)
C22 C23 C24 C25 0.4(11)
C23 C24 C25 C26 -1.2(11)
C23 C24 C25 O1 176.1(6)
C45 O1 C25 C24 164.7(7)
C45 O1 C25 C26 -18.1(10)
C24 C25 C26 C21 0.5(11)
O1 C25 C26 C21 -176.5(6)
C22 C21 C26 C25 1.1(10)
C1 C21 C26 C25 173.3(7)
C7 C6 C27 C28 -144.1(7)
C5 C6 C27 C28 -22.4(9)
C89 C6 C27 C28 96.9(8)
C7 C6 C27 C32 39.5(9)
C5 C6 C27 C32 161.3(7)
C89 C6 C27 C32 -79.5(9)
C32 C27 C28 C29 -0.8(11)
C6 C27 C28 C29 -177.2(6)
C27 C28 C29 C30 -1.1(11)
C27 C28 C29 O2 -174.8(6)
C52 O2 C29 C28 -54.1(8)
C52 O2 C29 C30 131.9(7)
C28 C29 C30 C31 3.4(11)
O2 C29 C30 C31 177.2(6)
C29 C30 C31 C32 -4.0(11)
C29 C30 C31 O3 175.9(6)
C53 O3 C31 C30 -178.7(7)
C53 O3 C31 C32 1.2(11)
C30 C31 C32 C27 2.2(11)
O3 C31 C32 C27 -177.6(7)
C28 C27 C32 C31 0.3(10)
C6 C27 C32 C31 176.6(6)
C12 C11 C33 C34 -141.1(7)
C10 C11 C33 C34 -20.1(10)
C101 C11 C33 C34 99.3(8)
C12 C11 C33 C38 43.5(9)
C10 C11 C33 C38 164.5(7)
C101 C11 C33 C38 -76.1(8)
C38 C33 C34 C35 -1.7(11)
C11 C33 C34 C35 -177.2(7)
C33 C34 C35 C36 2.6(12)
C33 C34 C35 O4 -172.1(7)
C60 O4 C35 C36 135.0(8)
C60 O4 C35 C34 -50.2(10)
C34 C35 C36 C37 -1.6(12)
O4 C35 C36 C37 173.1(7)
C35 C36 C37 O5 176.7(7)
C35 C36 C37 C38 -0.1(11)
C61 O5 C37 C36 163.7(7)
C61 O5 C37 C38 -19.7(10)
C34 C33 C38 C37 0.1(11)
C11 C33 C38 C37 175.5(7)
C36 C37 C38 C33 0.8(11)
O5 C37 C38 C33 -175.6(7)
C15 C16 C39 C40 -22.2(9)
C17 C16 C39 C40 -145.6(7)
C113 C16 C39 C40 94.7(8)
C15 C16 C39 C44 162.2(6)
C17 C16 C39 C44 38.8(9)
C113 C16 C39 C44 -80.9(8)
C44 C39 C40 C41 -2.0(10)
C16 C39 C40 C41 -177.8(6)
C39 C40 C41 C42 0.5(11)
C39 C40 C41 O6 -173.3(6)
C68 O6 C41 C42 130.9(7)
C68 O6 C41 C40 -55.1(9)
C40 C41 C42 C43 1.4(11)
O6 C41 C42 C43 175.1(6)
C69 O7 C43 C44 1.8(11)
C69 O7 C43 C42 -177.2(6)
C41 C42 C43 C44 -1.8(10)
C41 C42 C43 O7 177.3(6)
O7 C43 C44 C39 -178.7(7)
C42 C43 C44 C39 0.3(10)
C40 C39 C44 C43 1.6(10)
C16 C39 C44 C43 177.3(6)
C46 N5 C45 O1 174.4(5)
C46 N5 C45 C52 1.1(9)
C25 O1 C45 N5 110.4(7)
C25 O1 C45 C52 -76.2(8)
C45 N5 C46 C47 179.7(6)
C45 N5 C46 C51 1.3(9)
N5 C46 C47 C48 -178.9(6)
C51 C46 C47 C48 -0.5(10)
C46 C47 C48 C49 -0.2(11)
C47 C48 C49 C50 0.2(12)
C48 C49 C50 C51 0.4(11)
C52 N6 C51 C50 179.5(6)
C52 N6 C51 C46 2.0(9)
C49 C50 C51 N6 -178.6(7)
C49 C50 C51 C46 -1.0(10)
N5 C46 C51 N6 -3.0(10)
C47 C46 C51 N6 178.6(6)
N5 C46 C51 C50 179.5(6)
C47 C46 C51 C50 1.1(10)
C51 N6 C52 O2 -178.9(6)
C51 N6 C52 C45 0.3(9)
C29 O2 C52 N6 -38.6(8)
C29 O2 C52 C45 142.1(6)
N5 C45 C52 N6 -2.0(10)
O1 C45 C52 N6 -175.2(6)
N5 C45 C52 O2 177.2(6)
O1 C45 C52 O2 4.1(9)
C54 N7 C53 O3 176.2(6)
C54 N7 C53 C60 0.4(11)
C31 O3 C53 N7 95.7(8)
C31 O3 C53 C60 -88.3(9)
C53 N7 C54 C59 2.7(10)
C53 N7 C54 C55 -176.4(7)
N7 C54 C55 C56 179.2(8)
C59 C54 C55 C56 0.0(12)
C54 C55 C56 C57 1.1(14)
C55 C56 C57 C58 -1.6(14)
C56 C57 C58 C59 0.9(13)
C60 N8 C59 C58 177.3(7)
C60 N8 C59 C54 1.2(10)
C57 C58 C59 N8 -175.9(7)
C57 C58 C59 C54 0.2(12)
N7 C54 C59 N8 -3.7(11)
C55 C54 C59 N8 175.5(7)
N7 C54 C59 C58 -179.8(7)
C55 C54 C59 C58 -0.7(11)
C59 N8 C60 O4 -174.3(6)
C59 N8 C60 C53 1.8(11)
C35 O4 C60 N8 -42.5(11)
C35 O4 C60 C53 141.1(7)
N7 C53 C60 N8 -2.8(12)
O3 C53 C60 N8 -178.6(7)
N7 C53 C60 O4 173.6(7)
O3 C53 C60 O4 -2.2(10)
C62 N9 C61 O5 175.4(5)
C62 N9 C61 C68 2.3(10)
C37 O5 C61 N9 113.4(7)
C37 O5 C61 C68 -73.6(9)
C61 N9 C62 C63 -179.5(7)
C61 N9 C62 C67 -0.2(9)
N9 C62 C63 C64 -179.9(7)
C67 C62 C63 C64 0.8(11)
C62 C63 C64 C65 1.1(12)
C63 C64 C65 C66 -2.7(13)
C64 C65 C66 C67 2.4(13)
C68 N10 C67 C66 179.4(7)
C68 N10 C67 C62 -0.1(10)
C65 C66 C67 N10 -179.9(8)
C65 C66 C67 C62 -0.4(11)
N9 C62 C67 N10 -0.9(10)
C63 C62 C67 N10 178.3(7)
N9 C62 C67 C66 179.5(6)
C63 C62 C67 C66 -1.2(10)
C67 N10 C68 O6 -177.2(6)
C67 N10 C68 C61 2.3(10)
C41 O6 C68 N10 -35.7(9)
C41 O6 C68 C61 144.8(6)
N9 C61 C68 N10 -3.6(11)
O5 C61 C68 N10 -176.3(6)
N9 C61 C68 O6 175.9(6)
O5 C61 C68 O6 3.3(9)
C70 N11 C69 O7 176.1(6)
C70 N11 C69 C76 0.8(10)
C43 O7 C69 N11 90.3(8)
C43 O7 C69 C76 -94.2(8)
C69 N11 C70 C75 1.8(10)
C69 N11 C70 C71 -177.8(6)
N11 C70 C71 C72 -180.0(7)
C75 C70 C71 C72 0.5(11)
C70 C71 C72 C73 -0.9(13)
C71 C72 C73 C74 1.3(13)
C72 C73 C74 C75 -1.1(12)
C76 N12 C75 C70 0.9(10)
C76 N12 C75 C74 178.0(7)
N11 C70 C75 N12 -2.8(10)
C71 C70 C75 N12 176.8(6)
N11 C70 C75 C74 -179.9(6)
C71 C70 C75 C74 -0.4(10)
C73 C74 C75 N12 -176.5(7)
C73 C74 C75 C70 0.7(11)
C75 N12 C76 O8 -175.7(6)
C75 N12 C76 C69 1.7(10)
C23 O8 C76 N12 -46.2(10)
C23 O8 C76 C69 136.3(7)
N11 C69 C76 N12 -2.7(11)
O7 C69 C76 N12 -178.0(6)
N11 C69 C76 O8 174.7(6)
O7 C69 C76 O8 -0.5(9)
C2 C1 C77 C78 -167.7(6)
C20 C1 C77 C78 72.6(8)
C21 C1 C77 C78 -48.8(8)
C1 C77 C78 C79 -163.4(7)
C77 C78 C79 C80 -172.0(8)
C78 C79 C80 C81 -163.1(9)
C79 C80 C81 C82 177.6(10)
C80 C81 C82 C83 -172.3(10)
C81 C82 C83 C84 -179.4(10)
C82 C83 C84 C85 -176.6(10)
C83 C84 C85 C86 -177.8(11)
C84 C85 C86 C87 -175.5(10)
C85 C86 C87 C88 69.0(15)
C7 C6 C89 C90 -172.6(7)
C5 C6 C89 C90 68.4(9)
C27 C6 C89 C90 -51.2(10)
C6 C89 C90 C91 -152.8(8)
C89 C90 C91 C92 -170.9(9)
C90 C91 C92 C93 -167.4(10)
C91 C92 C93 C94' 153.9(18)
C91 C92 C93 C94 -163.4(13)
C92 C93 C94 C95 -175(2)
C94' C93 C94 C95 -40(2)
C92 C93 C94' C95 100(2)
C94 C93 C94' C95 38.2(19)
C93 C94 C95 C94' 38.3(18)
C93 C94 C95 C96 159.1(14)
C93 C94' C95 C94 -47(2)
C93 C94' C95 C96 -150.5(18)
C94 C95 C96 C97 -164(2)
C94' C95 C96 C97 -87(2)
C95 C96 C97 C98 -175.1(11)
C96 C97 C98 C99 -171.1(11)
C97 C98 C99 C100 70.8(14)
C12 C11 C101 C102 -171.4(7)
C10 C11 C101 C102 70.8(8)
C33 C11 C101 C102 -50.6(9)
C11 C101 C102 C103 -156.2(8)
C101 C102 C103 C104 -173.7(9)
C102 C103 C104 C105 -171.7(10)
C103 C104 C105 C06' 161.1(16)
C103 C104 C105 C106 -163.1(15)
C06' C105 C106 C107 -74(2)
C104 C105 C106 C107 -173.0(17)
C105 C106 C107 C108 119(3)
C105 C106 C107 C109 -173.0(16)
C106 C107 C108 C109 99(3)
C107 C108 C109 C110 -164.9(17)
C106 C107 C109 C110 -93(4)
C108 C107 C109 C110 37(3)
C106 C107 C109 C108 -130(3)
C108 C109 C110 C111 -48(3)
C107 C109 C110 C111 -78(4)
C109 C110 C111 C112 -171(2)
C104 C105 C06' C07' -168.1(17)
C106 C105 C06' C07' 100(2)
C105 C06' C07' C08' -168.1(18)
C06' C07' C08' C09' 79(2)
C07' C08' C09' C10' 109.4(12)
C08' C09' C10' C11' 115.4(19)
C09' C10' C11' C12' -155(2)
C15 C16 C113 C114 70.2(8)
C39 C16 C113 C114 -48.8(9)
C17 C16 C113 C114 -169.9(7)
C16 C113 C114 C115 -155.7(8)
C113 C114 C115 C116 -170.9(9)
C114 C115 C116 C117 -173.7(11)
C115 C116 C117 C118 -171.6(12)
C116 C117 C118 C119 -178.1(13)
C117 C118 C119 C120 167.0(12)
C118 C119 C120 C121 -95.1(14)
C119 C120 C121 C122 -120.0(15)
C120 C121 C122 C123 160.0(15)
C121 C122 C123 C124 116(2)
C121 C122 C123 C24' 28(3)
O1A N1A C1A C2A -180.0(7)
C5A N1A C1A C2A 0.3(11)
N1A C1A C2A C3A -0.1(12)
C1A C2A C3A C4A -0.3(12)
C1A C2A C3A C6A -178.2(7)
C2A C3A C4A C5A 0.4(12)
C6A C3A C4A C5A 178.4(7)
O1A N1A C5A C4A -179.9(7)
C1A N1A C5A C4A -0.2(11)
C3A C4A C5A N1A -0.2(12)
C4A C3A C6A C11A -41.8(11)
C2A C3A C6A C11A 136.0(8)
C4A C3A C6A C7A 133.4(8)
C2A C3A C6A C7A -48.7(11)
C11A C6A C7A C8A -2.9(12)
C3A C6A C7A C8A -178.2(8)
C6A C7A C8A C9A 4.4(15)
C12A O2A C9A C8A 179.2(11)
C12A O2A C9A C10A 1.6(15)
C7A C8A C9A O2A 177.5(9)
C7A C8A C9A C10A -4.8(16)
O2A C9A C10A C11A -178.7(9)
C8A C9A C10A C11A 3.7(15)
C7A C6A C11A C10A 1.9(12)
C3A C6A C11A C10A 177.2(8)
C9A C10A C11A C6A -2.3(14)
